data_1567205
loop_
_publ_author_name
'Keener, Megan'
'Fadaei-Tirani, Farzaneh'
'Scopelliti, Rosario'
'Zivkovic, Ivica'
'Mazzanti, Marinella'

_publ_section_title
;
 Nitrogen activation and cleavage by a multimetallic uranium complex.
;
_journal_issue 27
_journal_name_full 'Chemical science'
_journal_page_first 8025
_journal_page_last 8035
_journal_paper_doi 10.1039/d2sc02997a
_journal_volume 13
_journal_year 2022
_chemical_formula_moiety 'C48 H126 K N5 O8 Si10 U2, C24 H48 K O6'
_chemical_formula_sum 'C72 H174 K2 N5 O14 Si10 U2'
_chemical_formula_weight 2169.31
_space_group_crystal_system monoclinic
_space_group_IT_number 14
_space_group_name_Hall '-P 2ybc'
_space_group_name_H-M_alt 'P 1 21/c 1'
_atom_sites_solution_hydrogens geom
_atom_sites_solution_primary dual
_atom_sites_solution_secondary difmap
_audit_creation_date 2022-01-11
_audit_creation_method
;
Olex2 1.5
(compiled 2021.12.09 svn.r5202d8cf for OlexSys, GUI svn.r6439)
;
_audit_update_record
;
2022-05-24 deposited with the CCDC.	2022-06-22 downloaded from the CCDC.
;
_cell_angle_alpha 90
_cell_angle_beta 91.6235(8)
_cell_angle_gamma 90
_cell_formula_units_Z 4
_cell_length_a 20.57855(15)
_cell_length_b 19.40862(16)
_cell_length_c 26.9671(2)
_cell_measurement_reflns_used 35277
_cell_measurement_temperature 140.00(10)
_cell_measurement_theta_max 72.5740
_cell_measurement_theta_min 3.4860
_cell_volume 10766.37(14)
_computing_cell_refinement 'CrysAlisPro 1.171.41.104a (Rigaku OD, 2021)'
_computing_data_collection 'CrysAlisPro 1.171.41.104a (Rigaku OD, 2021)'
_computing_data_reduction 'CrysAlisPro 1.171.41.104a (Rigaku OD, 2021)'
_computing_molecular_graphics 'Olex2 1.5 (Dolomanov et al., 2009)'
_computing_publication_material 'Olex2 1.5 (Dolomanov et al., 2009)'
_computing_structure_refinement 'SHELXL 2018/3 (Sheldrick, 2015)'
_computing_structure_solution 'SHELXT  (Sheldrick, 2015)'
_diffrn_ambient_environment N~2~
_diffrn_ambient_temperature 140.00(10)
_diffrn_detector 'CCD plate'
_diffrn_detector_area_resol_mean 5.2817
_diffrn_detector_type AtlasS2
_diffrn_measured_fraction_theta_full 1.000
_diffrn_measured_fraction_theta_max 0.989
_diffrn_measurement_details
;
List of Runs (angles in degrees, time in seconds):

  # Type    Start    End  Width  t~exp~   \w     \q     \k     \f   Frames
#--------------------------------------------------------------------------
  1  \w    -42.00 -16.00   1.00    6.00    --  -40.91 125.00 -30.00   26
  2  \w    -41.00  -6.00   1.00    6.00    --  -40.91 125.00  30.00   35
  3  \w    -54.00  28.00   1.00    6.00    --  -40.91  38.00 -60.00   82
  4  \w   -121.00  -8.00   1.00    6.00    --  -40.91 -19.00 120.00  113
  5  \w     35.00  97.00   1.00    6.00    --   40.91-125.00-180.00   62
  6  \w     29.00  97.00   1.00    6.00    --   40.91-125.00  60.00   68
  7  \w     69.00 109.00   1.00   24.00    --  105.15-111.00-120.00   40
  8  \w     97.00 122.00   1.00   24.00    --  105.15 -61.00 -30.00   25
  9  \w     66.00 109.00   1.00   24.00    --  105.15-111.00  60.00   43
 10  \w     35.00 109.00   1.00   24.00    --  105.15-111.00 -30.00   74
 11  \w     40.00  83.00   1.00   24.00    --  105.15 -61.00 -30.00   43
 12  \w     25.00 157.00   1.00   24.00    --  105.15 -15.00  30.00  132
 13  \w    115.00 147.00   1.00   24.00    --  105.15  77.00  90.00   32
 14  \w     82.00 109.00   1.00   24.00    --  105.15-111.00-180.00   27
 15  \w     37.00  66.00   1.00   24.00    --  105.15-111.00-180.00   29
 16  \w     63.00 127.00   1.00   24.00    --  105.15 178.00   0.00   64
 17  \w    113.00 140.00   1.00   24.00    --  105.15  77.00-180.00   27
 18  \w    152.00 178.00   1.00   24.00    --  105.15  77.00-180.00   26
 19  \w     48.00 131.00   1.00   24.00    --  105.15 -45.00 120.00   83
 20  \w     24.00 148.00   1.00   24.00    --  105.15 -15.00 -90.00  124
 21  \w    137.00 174.00   1.00   24.00    --  105.15 111.00  90.00   37
 22  \w     35.00 106.00   1.00   24.00    --  105.15 -94.00 120.00   71
;
_diffrn_measurement_device 'four-circle diffractometer'
_diffrn_measurement_device_type 'SuperNova, Dual, Cu at home/near, AtlasS2'
_diffrn_measurement_method '\w scans'
_diffrn_orient_matrix_type 'CrysAlisPro convention (1999,Acta A55,543-557)'
_diffrn_orient_matrix_UB_11 0.0242830000
_diffrn_orient_matrix_UB_12 0.0543922000
_diffrn_orient_matrix_UB_13 0.0377913000
_diffrn_orient_matrix_UB_21 -0.0335805000
_diffrn_orient_matrix_UB_22 -0.0393616000
_diffrn_orient_matrix_UB_23 0.0417526000
_diffrn_orient_matrix_UB_31 0.0623729000
_diffrn_orient_matrix_UB_32 -0.0423581000
_diffrn_orient_matrix_UB_33 0.0097257000
_diffrn_radiation_monochromator mirror
_diffrn_radiation_probe x-ray
_diffrn_radiation_type 'Cu K\a'
_diffrn_radiation_wavelength 1.54184
_diffrn_reflns_av_R_equivalents 0.0495
_diffrn_reflns_av_unetI/netI 0.0400
_diffrn_reflns_Laue_measured_fraction_full 1.000
_diffrn_reflns_Laue_measured_fraction_max 0.989
_diffrn_reflns_limit_h_max 25
_diffrn_reflns_limit_h_min -15
_diffrn_reflns_limit_k_max 21
_diffrn_reflns_limit_k_min -24
_diffrn_reflns_limit_l_max 33
_diffrn_reflns_limit_l_min -30
_diffrn_reflns_number 80595
_diffrn_reflns_point_group_measured_fraction_full 1.000
_diffrn_reflns_point_group_measured_fraction_max 0.989
_diffrn_reflns_theta_full 67.684
_diffrn_reflns_theta_max 72.773
_diffrn_reflns_theta_min 3.130
_diffrn_source 'micro-focus sealed X-ray tube'
_diffrn_source_type 'SuperNova (Cu) X-ray Source'
_exptl_absorpt_coefficient_mu 10.559
_exptl_absorpt_correction_T_max 0.644
_exptl_absorpt_correction_T_min 0.194
_exptl_absorpt_correction_type gaussian
_exptl_absorpt_process_details
;
CrysAlisPro 1.171.41.104a (Rigaku Oxford Diffraction, 2021)
Numerical absorption correction based on gaussian integration over
a multifaceted crystal model
Empirical absorption correction using spherical harmonics,
implemented in SCALE3 ABSPACK scaling algorithm.
;
_exptl_crystal_colour 'lustrous dark black'
_exptl_crystal_density_diffrn 1.338
_exptl_crystal_description prism
_exptl_crystal_F_000 4460
_exptl_crystal_size_max 0.241
_exptl_crystal_size_mid 0.108
_exptl_crystal_size_min 0.084
_refine_diff_density_max 1.623
_refine_diff_density_min -1.646
_refine_diff_density_rms 0.109
_refine_ls_extinction_method none
_refine_ls_goodness_of_fit_ref 1.022
_refine_ls_hydrogen_treatment constr
_refine_ls_matrix_type full
_refine_ls_number_parameters 1173
_refine_ls_number_reflns 21198
_refine_ls_number_restraints 1943
_refine_ls_restrained_S_all 1.019
_refine_ls_R_factor_all 0.0488
_refine_ls_R_factor_gt 0.0413
_refine_ls_shift/su_max 0.004
_refine_ls_shift/su_mean 0.000
_refine_ls_structure_factor_coef Fsqd
_refine_ls_weighting_details 'w=1/[\s^2^(Fo^2^)+(0.0434P)^2^+31.4553P] where P=(Fo^2^+2Fc^2^)/3'
_refine_ls_weighting_scheme calc
_refine_ls_wR_factor_gt 0.0981
_refine_ls_wR_factor_ref 0.1031
_reflns_Friedel_coverage 0.000
_reflns_number_gt 18355
_reflns_number_total 21198
_reflns_threshold_expression 'I > 2\s(I)'
_cod_data_source_file d2sc02997a2.cif
_cod_data_source_block mk-183
_cod_depositor_comments 'Adding full bibliography for 1567201--1567212.cif.'
_cod_original_cell_volume 10766.38(15)
_cod_database_code 1567205
_shelx_shelxl_version_number 2018/3
_chemical_oxdiff_formula 'C72 H174 N5 O14 Si10 K2 U2'
_shelx_space_group_comment
;
The symmetry employed for this shelxl refinement is uniquely defined
by the following loop, which should always be used as a source of
symmetry information in preference to the above space-group names.
They are only intended as comments.
;
_shelx_estimated_absorpt_t_max 0.471
_shelx_estimated_absorpt_t_min 0.185
_olex2_refinement_description
;
1. Fixed Uiso
 At 1.2 times of:
  All C(H,H) groups
 At 1.5 times of:
  All C(H,H,H) groups
2. Restrained distances
 C82-C81 = C83-C82 = C84-C83 = C104-C103 = C103-C102 = C102-C101 = C86-C85 =
 C87-C86 = C88-C87 = C96-C95 = C95-C94 = C94-C93 = C92-C91 = C90-C89 = C91-C90 =
  C99-C100 = C99-C98 = C98-C97
 1.54 with sigma of 0.02
 O31-C84 = O31-C81 = O35-C100 = O35-C97 = O33-C92 = O33-C89 = O34-C93 = O34-
 C96 = O32-C88 = O32-C85 = O36-C101 = O36-C104
 1.43 with sigma of 0.02
 Si2-O23 \\sim Si2-O26 \\sim Si2-O27 \\sim Si2-O24 \\sim Si2-O25
 with sigma of 0.02
 C34-C33 \\sim C35-C33 \\sim C36-C33 \\sim C22-C21 \\sim C24-C21 \\sim C23-C21
\\sim C43-C41 \\sim C42-C41
 \\sim C44-C41 \\sim C29-C31 \\sim C30-C29 \\sim C32-C29 \\sim C26-C25 \\sim
C27-C25 \\sim C37-C38 \\sim C40-
 C37 \\sim C28-C25 \\sim C39-C37
 with sigma of 0.02
 O23-C25 \\sim O27-C37 \\sim O24-C29 \\sim O25-C41 \\sim O26-C33 \\sim O22-C21
 with sigma of 0.02
 C31-C30 \\sim C30-C32 \\sim C31-C32
 with sigma of 0.02
 C43-C42 \\sim C42-C44 \\sim C43-C44
 with sigma of 0.02
 C38-C40 \\sim C40-C39 \\sim C38-C39
 with sigma of 0.02
 C26-C27 \\sim C27-C28 \\sim C26-C28
 with sigma of 0.02
 C34-C35 \\sim C35-C36 \\sim C34-C36
 with sigma of 0.02
 C22-C24 \\sim C24-C23 \\sim C22-C23
 with sigma of 0.02
 C11-C10 \\sim C10-C12 \\sim C11-C12
 with sigma of 0.02
 C11-C9 \\sim C10-C9 \\sim C12-C9 \\sim C14-C13 \\sim C15-C13 \\sim C16-C13
 with sigma of 0.02
 C15-C14 \\sim C14-C16 \\sim C15-C16
 with sigma of 0.02
 O4-C13 \\sim O4-C9
 with sigma of 0.02
3. Uiso/Uaniso restraints and constraints
Si2 \\sim O22 \\sim O23 \\sim O24 \\sim O25 \\sim O26 \\sim O27 \\sim C21 \\sim
C22 \\sim C23 \\sim C24 \\sim C25 \\sim C26 \\sim C27 \\sim C28 \\sim C29 \\sim
C30 \\sim C31 \\sim C32 \\sim C33 \\sim C34 \\sim C35 \\sim C36 \\sim C37 \\sim
C38 \\sim C39 \\sim C40 \\sim C41 \\sim C42 \\sim C43 \\sim C44: within 2A with
sigma of 0.02 and sigma for terminal atoms of 0.04 within 2A
O4 \\sim C9 \\sim C10 \\sim C11 \\sim C12 \\sim C13 \\sim C14 \\sim C15 \\sim
C16: within 2A with sigma of 0.02 and sigma for terminal atoms of 0.04 within 2A
Uanis(C52) \\sim Ueq, Uanis(C82) \\sim Ueq, Uanis(C104) \\sim Ueq, Uanis(C102)
\\sim Ueq: with sigma of 0.01 and sigma for terminal atoms of 0.02
Uanis(C53) \\sim Ueq, Uanis(C56) \\sim Ueq, Uanis(C70) \\sim Ueq, Uanis(C71)
\\sim Ueq: with sigma of 0.005 and sigma for terminal atoms of 0.01
4. Rigid body (RIGU) restrains
 All non-hydrogen atoms
 with sigma for 1-2 distances of 0.001 and sigma for 1-3 distances of 0.001
5. Others
 Sof(O25)=Sof(O26)=Sof(O27)=Sof(C33)=Sof(C34)=Sof(H34A)=Sof(H34B)=Sof(H34C)=
 Sof(C35)=Sof(H35A)=Sof(H35B)=Sof(H35C)=Sof(C36)=Sof(H36A)=Sof(H36B)=Sof(H36C)=
 Sof(C37)=Sof(C38)=Sof(H38A)=Sof(H38B)=Sof(H38C)=Sof(C39)=Sof(H39A)=Sof(H39B)=
 Sof(H39C)=Sof(C40)=Sof(H40A)=Sof(H40B)=Sof(H40C)=Sof(C41)=Sof(C42)=Sof(H42A)=
 Sof(H42B)=Sof(H42C)=Sof(C43)=Sof(H43A)=Sof(H43B)=Sof(H43C)=Sof(C44)=Sof(H44A)=
 Sof(H44B)=Sof(H44C)=1-FVAR(1)
 Sof(O22)=Sof(O23)=Sof(O24)=Sof(C21)=Sof(C22)=Sof(H22A)=Sof(H22B)=Sof(H22C)=
 Sof(C23)=Sof(H23A)=Sof(H23B)=Sof(H23C)=Sof(C24)=Sof(H24A)=Sof(H24B)=Sof(H24C)=
 Sof(C25)=Sof(C26)=Sof(H26A)=Sof(H26B)=Sof(H26C)=Sof(C27)=Sof(H27A)=Sof(H27B)=
 Sof(H27C)=Sof(C28)=Sof(H28A)=Sof(H28B)=Sof(H28C)=Sof(C29)=Sof(C30)=Sof(H30A)=
 Sof(H30B)=Sof(H30C)=Sof(C31)=Sof(H31A)=Sof(H31B)=Sof(H31C)=Sof(C32)=Sof(H32A)=
 Sof(H32B)=Sof(H32C)=FVAR(1)
 Sof(C13)=Sof(C14)=Sof(H14A)=Sof(H14B)=Sof(H14C)=Sof(C15)=Sof(H15A)=Sof(H15B)=
 Sof(H15C)=Sof(C16)=Sof(H16A)=Sof(H16B)=Sof(H16C)=1-FVAR(2)
 Sof(C9)=Sof(C10)=Sof(H10A)=Sof(H10B)=Sof(H10C)=Sof(C11)=Sof(H11A)=Sof(H11B)=
 Sof(H11C)=Sof(C12)=Sof(H12A)=Sof(H12B)=Sof(H12C)=FVAR(2)
6.a Secondary CH2 refined with riding coordinates:
 C81(H81A,H81B), C82(H82A,H82B), C83(H83A,H83B), C84(H84A,H84B), C85(H85A,
 H85B), C86(H86A,H86B), C87(H87A,H87B), C88(H88A,H88B), C89(H89A,H89B),
 C90(H90A,H90B), C91(H91A,H91B), C92(H92A,H92B), C93(H93A,H93B), C94(H94A,H94B),
  C95(H95A,H95B), C96(H96A,H96B), C97(H97A,H97B), C98(H98A,H98B), C99(H99A,
 H99B), C100(H10D,H10E), C101(H10F,H10G), C102(H10H,H10I), C103(H10J,H10K),
 C104(H10L,H10M)
6.b Idealised Me refined as rotating group:
 C2(H2A,H2B,H2C), C3(H3A,H3B,H3C), C4(H4A,H4B,H4C), C6(H6A,H6B,H6C), C7(H7A,
 H7B,H7C), C8(H8A,H8B,H8C), C10(H10A,H10B,H10C), C11(H11A,H11B,H11C), C12(H12A,
 H12B,H12C), C14(H14A,H14B,H14C), C15(H15A,H15B,H15C), C16(H16A,H16B,H16C),
 C22(H22A,H22B,H22C), C23(H23A,H23B,H23C), C24(H24A,H24B,H24C), C26(H26A,H26B,
 H26C), C27(H27A,H27B,H27C), C28(H28A,H28B,H28C), C30(H30A,H30B,H30C), C31(H31A,
 H31B,H31C), C32(H32A,H32B,H32C), C34(H34A,H34B,H34C), C35(H35A,H35B,H35C),
 C36(H36A,H36B,H36C), C38(H38A,H38B,H38C), C39(H39A,H39B,H39C), C40(H40A,H40B,
 H40C), C42(H42A,H42B,H42C), C43(H43A,H43B,H43C), C44(H44A,H44B,H44C), C51(H51A,
 H51B,H51C), C52(H52A,H52B,H52C), C53(H53A,H53B,H53C), C54(H54A,H54B,H54C),
 C55(H55A,H55B,H55C), C56(H56A,H56B,H56C), C57(H57A,H57B,H57C), C58(H58A,H58B,
 H58C), C59(H59A,H59B,H59C), C60(H60A,H60B,H60C), C61(H61A,H61B,H61C), C62(H62A,
 H62B,H62C), C63(H63A,H63B,H63C), C64(H64A,H64B,H64C), C65(H65A,H65B,H65C),
 C66(H66A,H66B,H66C), C67(H67A,H67B,H67C), C68(H68A,H68B,H68C), C69(H69A,H69B,
 H69C), C70(H70A,H70B,H70C), C71(H71A,H71B,H71C), C72(H72A,H72B,H72C), C73(H73A,
 H73B,H73C), C74(H74A,H74B,H74C)
;
_olex2_date_sample_data_collection 2021-03-17
_olex2_submission_special_instructions 'No special instructions were received'
_oxdiff_exptl_absorpt_empirical_details
;
Empirical correction (ABSPACK) includes:
- Absorption correction using spherical harmonics
- Frame scaling
- Detector area scaling
- B-factor correction
;
_oxdiff_exptl_absorpt_empirical_full_max 3.334
_oxdiff_exptl_absorpt_empirical_full_min 0.524

loop_
_space_group_symop_operation_xyz
'x, y, z'
'-x, y+1/2, -z+1/2'
'-x, -y, -z'
'x, -y-1/2, z-1/2'

loop_
_atom_site_label
_atom_site_type_symbol
_atom_site_fract_x
_atom_site_fract_y
_atom_site_fract_z
_atom_site_U_iso_or_equiv
_atom_site_adp_type
_atom_site_occupancy
_atom_site_site_symmetry_order
_atom_site_calc_flag
_atom_site_refinement_flags_posn
_atom_site_refinement_flags_adp
_atom_site_refinement_flags_occupancy
_atom_site_disorder_assembly
_atom_site_disorder_group
U1 U 0.69421(2) 0.65136(2) 0.20713(2) 0.03231(5) Uani 1 1 d . . . . .
U2 U 0.84013(2) 0.79550(2) 0.23646(2) 0.03692(5) Uani 1 1 d . . . . .
K1 K 0.70255(7) 0.76816(9) 0.32164(7) 0.0716(5) Uani 1 1 d . . . . .
Si1 Si 0.58381(8) 0.63983(9) 0.31882(6) 0.0454(3) Uani 1 1 d . . . . .
Si2 Si 0.79039(8) 0.92301(8) 0.33288(6) 0.0445(3) Uani 1 1 d D U . . .
Si3 Si 0.78612(9) 0.54139(11) 0.13477(10) 0.0768(7) Uani 1 1 d . . . . .
Si4 Si 0.75179(9) 0.47714(9) 0.23141(11) 0.0716(6) Uani 1 1 d . . . . .
Si5 Si 0.57531(9) 0.63205(10) 0.10919(7) 0.0526(4) Uani 1 1 d . . . . .
Si6 Si 0.62269(8) 0.77661(9) 0.12630(6) 0.0470(4) Uani 1 1 d . . . . .
Si7 Si 0.85503(10) 0.91786(11) 0.13629(8) 0.0654(5) Uani 1 1 d . . . . .
Si8 Si 0.92321(10) 0.78153(12) 0.12729(9) 0.0691(6) Uani 1 1 d . . . . .
Si9 Si 0.99100(10) 0.79549(12) 0.29300(10) 0.0770(7) Uani 1 1 d . . . . .
Si10 Si 0.91207(8) 0.67178(9) 0.32226(9) 0.0592(5) Uani 1 1 d . . . . .
O1 O 0.62949(17) 0.65559(19) 0.27401(14) 0.0375(7) Uani 1 1 d . . . . .
O2 O 0.5813(3) 0.5604(2) 0.33766(18) 0.0635(11) Uani 1 1 d . . . . .
O3 O 0.5078(2) 0.6601(2) 0.30934(18) 0.0581(10) Uani 1 1 d . . . . .
O4 O 0.6142(3) 0.6854(3) 0.36552(17) 0.0697(13) Uani 1 1 d D U . . .
O21 O 0.7965(2) 0.8721(2) 0.28875(18) 0.0580(10) Uani 1 1 d . . . . .
O22 O 0.7344(3) 0.9799(3) 0.3334(3) 0.0579(14) Uani 0.706(4) 1 d D U P A 1
O23 O 0.7807(3) 0.8687(3) 0.3811(2) 0.0558(12) Uani 0.706(4) 1 d D U P A 1
O24 O 0.8581(3) 0.9636(3) 0.3455(3) 0.0565(14) Uani 0.706(4) 1 d D U P A 1
O25 O 0.8005(9) 1.0020(6) 0.3079(7) 0.070(2) Uani 0.294(4) 1 d D U P A 2
O26 O 0.7101(5) 0.9195(7) 0.3345(6) 0.052(2) Uani 0.294(4) 1 d D U P A 2
O27 O 0.8236(8) 0.9364(9) 0.3861(5) 0.066(3) Uani 0.294(4) 1 d D U P A 2
N1 N 0.7652(2) 0.7304(2) 0.23211(19) 0.0417(9) Uani 1 1 d . . . . .
N2 N 0.7511(2) 0.5451(3) 0.1913(3) 0.0588(10) Uani 1 1 d . . . . .
N3 N 0.6204(2) 0.6911(3) 0.14127(17) 0.0413(8) Uani 1 1 d . . . . .
N4 N 0.8733(3) 0.8374(3) 0.1574(2) 0.0546(10) Uani 1 1 d . . . . .
N5 N 0.9215(2) 0.7475(3) 0.2902(2) 0.0570(12) Uani 1 1 d . . . . .
C1 C 0.5397(4) 0.5031(4) 0.3232(3) 0.0673(15) Uani 1 1 d . . . . .
C2 C 0.5765(5) 0.4391(4) 0.3392(4) 0.087(2) Uani 1 1 d . . . . .
H2A H 0.549252 0.398398 0.332992 0.130 Uiso 1 1 calc R U . . .
H2B H 0.587871 0.442055 0.374652 0.130 Uiso 1 1 calc R U . . .
H2C H 0.616317 0.435246 0.320250 0.130 Uiso 1 1 calc R U . . .
C3 C 0.5285(4) 0.5039(4) 0.2681(3) 0.0653(16) Uani 1 1 d . . . . .
H3A H 0.570400 0.502204 0.251796 0.098 Uiso 1 1 calc R U . . .
H3B H 0.505487 0.546249 0.258460 0.098 Uiso 1 1 calc R U . . .
H3C H 0.502284 0.463865 0.258107 0.098 Uiso 1 1 calc R U . . .
C4 C 0.4762(5) 0.5090(5) 0.3498(4) 0.091(2) Uani 1 1 d . . . . .
H4A H 0.447935 0.470236 0.340459 0.137 Uiso 1 1 calc R U . . .
H4B H 0.454696 0.552379 0.340452 0.137 Uiso 1 1 calc R U . . .
H4C H 0.484797 0.508372 0.385728 0.137 Uiso 1 1 calc R U . . .
C5 C 0.4759(3) 0.7177(4) 0.2868(3) 0.0678(15) Uani 1 1 d . . . . .
C6 C 0.4068(4) 0.7195(6) 0.3040(5) 0.105(3) Uani 1 1 d . . . . .
H6A H 0.382519 0.755304 0.285775 0.158 Uiso 1 1 calc R U . . .
H6B H 0.406664 0.729656 0.339605 0.158 Uiso 1 1 calc R U . . .
H6C H 0.386192 0.674635 0.297814 0.158 Uiso 1 1 calc R U . . .
C7 C 0.4749(4) 0.7062(4) 0.2307(3) 0.0726(18) Uani 1 1 d . . . . .
H7A H 0.451094 0.663747 0.222641 0.109 Uiso 1 1 calc R U . . .
H7B H 0.519602 0.702250 0.219337 0.109 Uiso 1 1 calc R U . . .
H7C H 0.453434 0.745284 0.214047 0.109 Uiso 1 1 calc R U . . .
C8 C 0.5107(4) 0.7850(4) 0.2988(4) 0.085(2) Uani 1 1 d . . . . .
H8A H 0.484401 0.823719 0.286263 0.128 Uiso 1 1 calc R U . . .
H8B H 0.553038 0.785443 0.283080 0.128 Uiso 1 1 calc R U . . .
H8C H 0.517043 0.789389 0.334836 0.128 Uiso 1 1 calc R U . . .
C9 C 0.5885(7) 0.6905(7) 0.4172(4) 0.079(3) Uani 0.556(15) 1 d D U P B 1
C10 C 0.5244(8) 0.6537(9) 0.4255(6) 0.089(4) Uani 0.556(15) 1 d D U P B 1
H10A H 0.526116 0.607245 0.411413 0.133 Uiso 0.556(15) 1 calc R U P B 1
H10B H 0.488860 0.679603 0.409175 0.133 Uiso 0.556(15) 1 calc R U P B 1
H10C H 0.516806 0.650749 0.461121 0.133 Uiso 0.556(15) 1 calc R U P B 1
C11 C 0.6416(9) 0.6574(9) 0.4494(6) 0.094(4) Uani 0.556(15) 1 d D U P B 1
H11A H 0.629740 0.659742 0.484254 0.141 Uiso 0.556(15) 1 calc R U P B 1
H11B H 0.682665 0.681923 0.444937 0.141 Uiso 0.556(15) 1 calc R U P B 1
H11C H 0.646719 0.609068 0.439634 0.141 Uiso 0.556(15) 1 calc R U P B 1
C12 C 0.5804(10) 0.7660(8) 0.4325(6) 0.089(4) Uani 0.556(15) 1 d D U P B 1
H12A H 0.542929 0.785857 0.414375 0.134 Uiso 0.556(15) 1 calc R U P B 1
H12B H 0.619693 0.791785 0.424686 0.134 Uiso 0.556(15) 1 calc R U P B 1
H12C H 0.573239 0.768505 0.468239 0.134 Uiso 0.556(15) 1 calc R U P B 1
C13 C 0.6216(9) 0.6728(9) 0.4183(5) 0.078(3) Uani 0.444(15) 1 d D U P B 2
C14 C 0.5559(10) 0.6499(11) 0.4351(7) 0.081(4) Uani 0.444(15) 1 d D U P B 2
H14A H 0.545859 0.604437 0.421054 0.122 Uiso 0.444(15) 1 calc R U P B 2
H14B H 0.522882 0.683097 0.423647 0.122 Uiso 0.444(15) 1 calc R U P B 2
H14C H 0.556320 0.647289 0.471349 0.122 Uiso 0.444(15) 1 calc R U P B 2
C15 C 0.6742(10) 0.6223(12) 0.4318(7) 0.092(5) Uani 0.444(15) 1 d D U P B 2
H15A H 0.674727 0.614146 0.467693 0.139 Uiso 0.444(15) 1 calc R U P B 2
H15B H 0.716279 0.640862 0.422252 0.139 Uiso 0.444(15) 1 calc R U P B 2
H15C H 0.665896 0.578757 0.414327 0.139 Uiso 0.444(15) 1 calc R U P B 2
C16 C 0.6374(14) 0.7445(10) 0.4381(8) 0.105(5) Uani 0.444(15) 1 d D U P B 2
H16A H 0.680903 0.758016 0.427845 0.158 Uiso 0.444(15) 1 calc R U P B 2
H16B H 0.636257 0.744172 0.474447 0.158 Uiso 0.444(15) 1 calc R U P B 2
H16C H 0.605324 0.777485 0.424890 0.158 Uiso 0.444(15) 1 calc R U P B 2
C21 C 0.6686(4) 0.9841(5) 0.3159(4) 0.0594(18) Uani 0.706(4) 1 d D U P A 1
C22 C 0.6366(5) 0.9141(5) 0.3126(5) 0.074(3) Uani 0.706(4) 1 d D U P A 1
H22A H 0.644446 0.889162 0.343824 0.112 Uiso 0.706(4) 1 calc R U P A 1
H22B H 0.654877 0.887922 0.285248 0.112 Uiso 0.706(4) 1 calc R U P A 1
H22C H 0.589691 0.919798 0.306708 0.112 Uiso 0.706(4) 1 calc R U P A 1
C23 C 0.6338(5) 1.0290(6) 0.3522(4) 0.080(3) Uani 0.706(4) 1 d D U P A 1
H23A H 0.590962 1.041606 0.338191 0.119 Uiso 0.706(4) 1 calc R U P A 1
H23B H 0.659323 1.070822 0.358654 0.119 Uiso 0.706(4) 1 calc R U P A 1
H23C H 0.628506 1.003752 0.383266 0.119 Uiso 0.706(4) 1 calc R U P A 1
C24 C 0.6686(5) 1.0180(6) 0.2654(4) 0.079(3) Uani 0.706(4) 1 d D U P A 1
H24A H 0.686551 0.986047 0.241184 0.118 Uiso 0.706(4) 1 calc R U P A 1
H24B H 0.695361 1.059785 0.267067 0.118 Uiso 0.706(4) 1 calc R U P A 1
H24C H 0.624014 1.030214 0.255184 0.118 Uiso 0.706(4) 1 calc R U P A 1
C25 C 0.7917(5) 0.8772(5) 0.4339(4) 0.0679(19) Uani 0.706(4) 1 d D U P A 1
C26 C 0.7552(7) 0.9391(6) 0.4521(4) 0.092(3) Uani 0.706(4) 1 d D U P A 1
H26A H 0.773012 0.980958 0.437392 0.138 Uiso 0.706(4) 1 calc R U P A 1
H26B H 0.759647 0.941783 0.488316 0.138 Uiso 0.706(4) 1 calc R U P A 1
H26C H 0.709099 0.934788 0.442394 0.138 Uiso 0.706(4) 1 calc R U P A 1
C27 C 0.7648(6) 0.8136(6) 0.4603(5) 0.086(3) Uani 0.706(4) 1 d D U P A 1
H27A H 0.718985 0.807137 0.450319 0.129 Uiso 0.706(4) 1 calc R U P A 1
H27B H 0.768386 0.820271 0.496246 0.129 Uiso 0.706(4) 1 calc R U P A 1
H27C H 0.789711 0.772808 0.450988 0.129 Uiso 0.706(4) 1 calc R U P A 1
C28 C 0.8626(5) 0.8834(7) 0.4471(5) 0.095(3) Uani 0.706(4) 1 d D U P A 1
H28A H 0.886084 0.844610 0.432787 0.143 Uiso 0.706(4) 1 calc R U P A 1
H28B H 0.868789 0.883034 0.483235 0.143 Uiso 0.706(4) 1 calc R U P A 1
H28C H 0.879371 0.926742 0.433795 0.143 Uiso 0.706(4) 1 calc R U P A 1
C29 C 0.8791(4) 1.0335(4) 0.3360(4) 0.0634(18) Uani 0.706(4) 1 d D U P A 1
C30 C 0.8446(7) 1.0808(6) 0.3723(5) 0.078(3) Uani 0.706(4) 1 d D U P A 1
H30A H 0.797867 1.081222 0.364332 0.117 Uiso 0.706(4) 1 calc R U P A 1
H30B H 0.861931 1.127684 0.369647 0.117 Uiso 0.706(4) 1 calc R U P A 1
H30C H 0.852006 1.063881 0.406252 0.117 Uiso 0.706(4) 1 calc R U P A 1
C31 C 0.8642(5) 1.0521(5) 0.2828(4) 0.072(2) Uani 0.706(4) 1 d D U P A 1
H31A H 0.882812 1.017361 0.260980 0.108 Uiso 0.706(4) 1 calc R U P A 1
H31B H 0.883004 1.097291 0.275556 0.108 Uiso 0.706(4) 1 calc R U P A 1
H31C H 0.816955 1.053909 0.277055 0.108 Uiso 0.706(4) 1 calc R U P A 1
C32 C 0.9516(4) 1.0320(6) 0.3480(5) 0.080(3) Uani 0.706(4) 1 d D U P A 1
H32A H 0.959189 1.012293 0.381131 0.120 Uiso 0.706(4) 1 calc R U P A 1
H32B H 0.968859 1.079031 0.347280 0.120 Uiso 0.706(4) 1 calc R U P A 1
H32C H 0.973452 1.003749 0.323427 0.120 Uiso 0.706(4) 1 calc R U P A 1
C33 C 0.6596(8) 0.9682(9) 0.3446(8) 0.066(3) Uani 0.294(4) 1 d D U P A 2
C34 C 0.5975(10) 0.9276(13) 0.3487(11) 0.088(6) Uani 0.294(4) 1 d D U P A 2
H34A H 0.560653 0.959359 0.350637 0.132 Uiso 0.294(4) 1 calc R U P A 2
H34B H 0.599882 0.898978 0.378647 0.132 Uiso 0.294(4) 1 calc R U P A 2
H34C H 0.591580 0.897979 0.319467 0.132 Uiso 0.294(4) 1 calc R U P A 2
C35 C 0.6499(14) 1.0216(13) 0.3043(10) 0.084(5) Uani 0.294(4) 1 d D U P A 2
H35A H 0.609167 1.012266 0.285844 0.126 Uiso 0.294(4) 1 calc R U P A 2
H35B H 0.686284 1.019602 0.281721 0.126 Uiso 0.294(4) 1 calc R U P A 2
H35C H 0.647952 1.067472 0.319359 0.126 Uiso 0.294(4) 1 calc R U P A 2
C36 C 0.6745(14) 1.0046(14) 0.3932(9) 0.096(6) Uani 0.294(4) 1 d D U P A 2
H36A H 0.671794 1.054518 0.388237 0.144 Uiso 0.294(4) 1 calc R U P A 2
H36B H 0.718413 0.992321 0.405160 0.144 Uiso 0.294(4) 1 calc R U P A 2
H36C H 0.642920 0.990466 0.417803 0.144 Uiso 0.294(4) 1 calc R U P A 2
C37 C 0.8396(10) 0.8849(9) 0.4230(7) 0.068(3) Uani 0.294(4) 1 d D U P A 2
C38 C 0.7871(12) 0.8343(15) 0.4339(11) 0.080(5) Uani 0.294(4) 1 d D U P A 2
H38A H 0.767712 0.817141 0.402691 0.120 Uiso 0.294(4) 1 calc R U P A 2
H38B H 0.753641 0.856842 0.453280 0.120 Uiso 0.294(4) 1 calc R U P A 2
H38C H 0.805697 0.795600 0.452927 0.120 Uiso 0.294(4) 1 calc R U P A 2
C39 C 0.8562(13) 0.9287(16) 0.4675(10) 0.084(6) Uani 0.294(4) 1 d D U P A 2
H39A H 0.816656 0.950513 0.479379 0.126 Uiso 0.294(4) 1 calc R U P A 2
H39B H 0.887406 0.964338 0.458319 0.126 Uiso 0.294(4) 1 calc R U P A 2
H39C H 0.875492 0.899769 0.493832 0.126 Uiso 0.294(4) 1 calc R U P A 2
C40 C 0.8994(11) 0.8474(14) 0.4062(11) 0.079(5) Uani 0.294(4) 1 d D U P A 2
H40A H 0.911906 0.812319 0.430803 0.119 Uiso 0.294(4) 1 calc R U P A 2
H40B H 0.935073 0.880300 0.402746 0.119 Uiso 0.294(4) 1 calc R U P A 2
H40C H 0.889877 0.825217 0.374174 0.119 Uiso 0.294(4) 1 calc R U P A 2
C41 C 0.8491(10) 1.0553(10) 0.3115(9) 0.081(4) Uani 0.294(4) 1 d D U P A 2
C42 C 0.847(2) 1.0989(17) 0.3582(10) 0.097(7) Uani 0.294(4) 1 d D U P A 2
H42A H 0.887962 1.124706 0.362186 0.145 Uiso 0.294(4) 1 calc R U P A 2
H42B H 0.841796 1.068897 0.387039 0.145 Uiso 0.294(4) 1 calc R U P A 2
H42C H 0.810675 1.131203 0.355588 0.145 Uiso 0.294(4) 1 calc R U P A 2
C43 C 0.8360(16) 1.1016(14) 0.2673(10) 0.092(5) Uani 0.294(4) 1 d D U P A 2
H43A H 0.789179 1.110460 0.263727 0.138 Uiso 0.294(4) 1 calc R U P A 2
H43B H 0.851166 1.079093 0.237204 0.138 Uiso 0.294(4) 1 calc R U P A 2
H43C H 0.859073 1.145372 0.272158 0.138 Uiso 0.294(4) 1 calc R U P A 2
C44 C 0.9159(12) 1.0241(13) 0.3084(12) 0.087(5) Uani 0.294(4) 1 d D U P A 2
H44A H 0.947982 1.060712 0.303806 0.131 Uiso 0.294(4) 1 calc R U P A 2
H44B H 0.916791 0.992168 0.280285 0.131 Uiso 0.294(4) 1 calc R U P A 2
H44C H 0.926478 0.999056 0.339167 0.131 Uiso 0.294(4) 1 calc R U P A 2
C51 C 0.7751(4) 0.6262(4) 0.1032(3) 0.0753(17) Uani 1 1 d . . . . .
H51A H 0.728649 0.635513 0.098032 0.113 Uiso 1 1 calc R U . . .
H51B H 0.796291 0.625149 0.071142 0.113 Uiso 1 1 calc R U . . .
H51C H 0.794739 0.662574 0.123975 0.113 Uiso 1 1 calc R U . . .
C52 C 0.7486(5) 0.4744(5) 0.0922(4) 0.101(3) Uani 1 1 d . U . . .
H52A H 0.756281 0.428454 0.106200 0.152 Uiso 1 1 calc R U . . .
H52B H 0.768200 0.477398 0.059573 0.152 Uiso 1 1 calc R U . . .
H52C H 0.701655 0.482581 0.088651 0.152 Uiso 1 1 calc R U . . .
C53 C 0.8763(4) 0.5223(5) 0.1362(4) 0.094(3) Uani 1 1 d . U . . .
H53A H 0.897516 0.547467 0.163658 0.141 Uiso 1 1 calc R U . . .
H53B H 0.894893 0.536803 0.104790 0.141 Uiso 1 1 calc R U . . .
H53C H 0.883191 0.472722 0.140799 0.141 Uiso 1 1 calc R U . . .
C54 C 0.7408(4) 0.5078(4) 0.2957(4) 0.0759(17) Uani 1 1 d . . . . .
H54A H 0.777078 0.537948 0.305532 0.114 Uiso 1 1 calc R U . . .
H54B H 0.739488 0.468213 0.318157 0.114 Uiso 1 1 calc R U . . .
H54C H 0.699874 0.533497 0.297277 0.114 Uiso 1 1 calc R U . . .
C55 C 0.6866(4) 0.4112(4) 0.2164(4) 0.085(3) Uani 1 1 d . . . . .
H55A H 0.644205 0.434130 0.213592 0.127 Uiso 1 1 calc R U . . .
H55B H 0.685751 0.376678 0.242909 0.127 Uiso 1 1 calc R U . . .
H55C H 0.695938 0.388533 0.184918 0.127 Uiso 1 1 calc R U . . .
C56 C 0.8295(4) 0.4254(5) 0.2350(4) 0.096(3) Uani 1 1 d . U . . .
H56A H 0.837233 0.404504 0.202615 0.144 Uiso 1 1 calc R U . . .
H56B H 0.825648 0.389069 0.259985 0.144 Uiso 1 1 calc R U . . .
H56C H 0.865892 0.455760 0.244258 0.144 Uiso 1 1 calc R U . . .
C57 C 0.5798(4) 0.5460(4) 0.1404(3) 0.0652(17) Uani 1 1 d . . . . .
H57A H 0.625402 0.533645 0.146930 0.098 Uiso 1 1 calc R U . . .
H57B H 0.559209 0.511174 0.118839 0.098 Uiso 1 1 calc R U . . .
H57C H 0.557059 0.548083 0.171834 0.098 Uiso 1 1 calc R U . . .
C58 C 0.4861(4) 0.6513(5) 0.1023(3) 0.081(2) Uani 1 1 d . . . . .
H58A H 0.470032 0.668014 0.133988 0.121 Uiso 1 1 calc R U . . .
H58B H 0.462681 0.609211 0.092608 0.121 Uiso 1 1 calc R U . . .
H58C H 0.479068 0.686618 0.076783 0.121 Uiso 1 1 calc R U . . .
C59 C 0.6027(5) 0.6175(5) 0.0434(3) 0.085(2) Uani 1 1 d . . . . .
H59A H 0.601454 0.661331 0.025259 0.127 Uiso 1 1 calc R U . . .
H59B H 0.573505 0.584431 0.026662 0.127 Uiso 1 1 calc R U . . .
H59C H 0.647106 0.599391 0.044185 0.127 Uiso 1 1 calc R U . . .
C60 C 0.5507(4) 0.8091(4) 0.0886(3) 0.0639(17) Uani 1 1 d . . . . .
H60A H 0.547167 0.783411 0.057377 0.096 Uiso 1 1 calc R U . . .
H60B H 0.556499 0.858176 0.081570 0.096 Uiso 1 1 calc R U . . .
H60C H 0.511073 0.802505 0.107340 0.096 Uiso 1 1 calc R U . . .
C61 C 0.6263(4) 0.8308(3) 0.1839(3) 0.0572(15) Uani 1 1 d . . . . .
H61A H 0.585680 0.825518 0.201701 0.086 Uiso 1 1 calc R U . . .
H61B H 0.632067 0.879223 0.174853 0.086 Uiso 1 1 calc R U . . .
H61C H 0.662898 0.815834 0.205306 0.086 Uiso 1 1 calc R U . . .
C62 C 0.6957(4) 0.7996(4) 0.0890(3) 0.0630(17) Uani 1 1 d . . . . .
H62A H 0.735465 0.790122 0.108634 0.094 Uiso 1 1 calc R U . . .
H62B H 0.694007 0.848631 0.080381 0.094 Uiso 1 1 calc R U . . .
H62C H 0.695490 0.771986 0.058561 0.094 Uiso 1 1 calc R U . . .
C63 C 0.7811(4) 0.9502(4) 0.1686(3) 0.0697(18) Uani 1 1 d . . . . .
H63A H 0.744895 0.918165 0.162625 0.104 Uiso 1 1 calc R U . . .
H63B H 0.769230 0.995796 0.155705 0.104 Uiso 1 1 calc R U . . .
H63C H 0.790708 0.953364 0.204343 0.104 Uiso 1 1 calc R U . . .
C64 C 0.8372(5) 0.9239(5) 0.0683(3) 0.091(3) Uani 1 1 d . . . . .
H64A H 0.877271 0.916182 0.050252 0.137 Uiso 1 1 calc R U . . .
H64B H 0.820035 0.969796 0.060270 0.137 Uiso 1 1 calc R U . . .
H64C H 0.804983 0.888924 0.058504 0.137 Uiso 1 1 calc R U . . .
C65 C 0.9231(4) 0.9819(4) 0.1481(4) 0.081(2) Uani 1 1 d . . . . .
H65A H 0.929027 0.989368 0.183845 0.121 Uiso 1 1 calc R U . . .
H65B H 0.912008 1.025705 0.131812 0.121 Uiso 1 1 calc R U . . .
H65C H 0.963410 0.963856 0.134621 0.121 Uiso 1 1 calc R U . . .
C66 C 0.8942(5) 0.7587(6) 0.0627(3) 0.097(3) Uani 1 1 d . . . . .
H66A H 0.911944 0.713687 0.053575 0.145 Uiso 1 1 calc R U . . .
H66B H 0.909020 0.793735 0.039453 0.145 Uiso 1 1 calc R U . . .
H66C H 0.846639 0.756615 0.061424 0.145 Uiso 1 1 calc R U . . .
C67 C 0.9285(4) 0.7002(4) 0.1635(4) 0.078(2) Uani 1 1 d . . . . .
H67A H 0.950367 0.709022 0.195580 0.116 Uiso 1 1 calc R U . . .
H67B H 0.953188 0.665955 0.145081 0.116 Uiso 1 1 calc R U . . .
H67C H 0.884560 0.682603 0.168851 0.116 Uiso 1 1 calc R U . . .
C68 C 1.0099(4) 0.8141(5) 0.1220(4) 0.091(3) Uani 1 1 d . . . . .
H68A H 1.011022 0.850546 0.096884 0.136 Uiso 1 1 calc R U . . .
H68B H 1.038046 0.775985 0.112203 0.136 Uiso 1 1 calc R U . . .
H68C H 1.025200 0.832425 0.154064 0.136 Uiso 1 1 calc R U . . .
C69 C 0.9768(4) 0.8770(4) 0.2578(3) 0.0702(19) Uani 1 1 d . . . . .
H69A H 0.968799 0.866360 0.222665 0.105 Uiso 1 1 calc R U . . .
H69B H 1.015195 0.906642 0.261466 0.105 Uiso 1 1 calc R U . . .
H69C H 0.938956 0.900855 0.270878 0.105 Uiso 1 1 calc R U . . .
C70 C 1.0159(5) 0.8281(6) 0.3569(4) 0.110(3) Uani 1 1 d . U . . .
H70A H 1.040649 0.870980 0.353767 0.166 Uiso 1 1 calc R U . . .
H70B H 1.043072 0.793449 0.373936 0.166 Uiso 1 1 calc R U . . .
H70C H 0.977041 0.836767 0.376084 0.166 Uiso 1 1 calc R U . . .
C71 C 1.0611(4) 0.7507(5) 0.2656(4) 0.098(2) Uani 1 1 d . U . . .
H71A H 1.068847 0.706925 0.282982 0.147 Uiso 1 1 calc R U . . .
H71B H 1.099943 0.779734 0.269056 0.147 Uiso 1 1 calc R U . . .
H71C H 1.051661 0.741654 0.230408 0.147 Uiso 1 1 calc R U . . .
C72 C 0.8302(3) 0.6697(4) 0.3508(3) 0.071(2) Uani 1 1 d . . . . .
H72A H 0.823109 0.712876 0.368689 0.106 Uiso 1 1 calc R U . . .
H72C H 0.828218 0.630909 0.373933 0.106 Uiso 1 1 calc R U . . .
H72B H 0.796551 0.664289 0.324658 0.106 Uiso 1 1 calc R U . . .
C73 C 0.9179(4) 0.5946(4) 0.2813(4) 0.079(2) Uani 1 1 d . . . . .
H73A H 0.881418 0.594538 0.257171 0.118 Uiso 1 1 calc R U . . .
H73B H 0.916462 0.552721 0.301533 0.118 Uiso 1 1 calc R U . . .
H73C H 0.958936 0.596096 0.263754 0.118 Uiso 1 1 calc R U . . .
C74 C 0.9722(4) 0.6580(5) 0.3753(4) 0.086(2) Uani 1 1 d . . . . .
H74A H 1.016477 0.658356 0.362798 0.129 Uiso 1 1 calc R U . . .
H74B H 0.963828 0.613436 0.391049 0.129 Uiso 1 1 calc R U . . .
H74C H 0.967714 0.694909 0.399771 0.129 Uiso 1 1 calc R U . . .
K2 K 0.76511(10) 0.29179(10) 0.49622(6) 0.0739(5) Uani 1 1 d . . . . .
O31 O 0.6700(4) 0.1970(4) 0.5086(3) 0.117(2) Uani 1 1 d D . . . .
O32 O 0.6684(4) 0.3804(4) 0.5185(3) 0.1077(19) Uani 1 1 d D . . . .
O33 O 0.7400(4) 0.2933(4) 0.3980(3) 0.108(2) Uani 1 1 d D . . . .
O34 O 0.8362(4) 0.4079(4) 0.4825(3) 0.1066(19) Uani 1 1 d D . . . .
O35 O 0.8621(4) 0.1971(4) 0.4900(3) 0.121(2) Uani 1 1 d D . . . .
O36 O 0.7975(5) 0.2906(4) 0.5916(3) 0.116(2) Uani 1 1 d D . . . .
C81 C 0.6606(5) 0.1303(5) 0.4889(4) 0.098(2) Uani 1 1 d D . . . .
H81A H 0.700663 0.102557 0.493677 0.117 Uiso 1 1 calc R U . . .
H81B H 0.649876 0.132924 0.452948 0.117 Uiso 1 1 calc R U . . .
C82 C 0.6051(6) 0.0972(6) 0.5160(4) 0.116(3) Uani 1 1 d D U . . .
H82A H 0.568206 0.087262 0.492737 0.140 Uiso 1 1 calc R U . . .
H82B H 0.619393 0.053709 0.532003 0.140 Uiso 1 1 calc R U . . .
C83 C 0.5865(8) 0.1476(7) 0.5530(6) 0.157(5) Uani 1 1 d D . . . .
H83A H 0.538767 0.154270 0.552029 0.188 Uiso 1 1 calc R U . . .
H83B H 0.600077 0.131875 0.586683 0.188 Uiso 1 1 calc R U . . .
C84 C 0.6191(8) 0.2108(7) 0.5408(7) 0.184(8) Uani 1 1 d D . . . .
H84A H 0.587810 0.243128 0.524744 0.220 Uiso 1 1 calc R U . . .
H84B H 0.636761 0.232768 0.571491 0.220 Uiso 1 1 calc R U . . .
C85 C 0.6212(7) 0.3973(8) 0.4821(5) 0.143(5) Uani 1 1 d D . . . .
H85A H 0.587995 0.360558 0.478827 0.172 Uiso 1 1 calc R U . . .
H85B H 0.641195 0.404406 0.449538 0.172 Uiso 1 1 calc R U . . .
C86 C 0.5913(6) 0.4638(7) 0.5006(5) 0.137(4) Uani 1 1 d D . . . .
H86A H 0.582354 0.495805 0.472651 0.165 Uiso 1 1 calc R U . . .
H86B H 0.549975 0.454212 0.517277 0.165 Uiso 1 1 calc R U . . .
C87 C 0.6404(7) 0.4941(7) 0.5365(5) 0.142(4) Uani 1 1 d D . . . .
H87A H 0.671447 0.524421 0.519540 0.171 Uiso 1 1 calc R U . . .
H87B H 0.619266 0.520331 0.563081 0.171 Uiso 1 1 calc R U . . .
C88 C 0.6726(8) 0.4313(6) 0.5561(5) 0.139(5) Uani 1 1 d D . . . .
H88A H 0.718742 0.441039 0.564997 0.167 Uiso 1 1 calc R U . . .
H88B H 0.650792 0.415077 0.586219 0.167 Uiso 1 1 calc R U . . .
C89 C 0.7932(5) 0.2894(7) 0.3660(4) 0.112(4) Uani 1 1 d D . . . .
H89A H 0.827507 0.259054 0.380339 0.135 Uiso 1 1 calc R U . . .
H89B H 0.811974 0.335767 0.360867 0.135 Uiso 1 1 calc R U . . .
C90 C 0.7676(6) 0.2608(8) 0.3181(4) 0.123(4) Uani 1 1 d D . . . .
H90A H 0.765664 0.296832 0.292072 0.148 Uiso 1 1 calc R U . . .
H90B H 0.795249 0.222459 0.306700 0.148 Uiso 1 1 calc R U . . .
C91 C 0.7024(6) 0.2362(9) 0.3293(5) 0.157(6) Uani 1 1 d D . . . .
H91A H 0.671623 0.246606 0.301395 0.189 Uiso 1 1 calc R U . . .
H91B H 0.702892 0.185812 0.334796 0.189 Uiso 1 1 calc R U . . .
C92 C 0.6833(5) 0.2715(7) 0.3735(4) 0.117(3) Uani 1 1 d D . . . .
H92A H 0.655402 0.311574 0.364758 0.140 Uiso 1 1 calc R U . . .
H92B H 0.658570 0.240135 0.394896 0.140 Uiso 1 1 calc R U . . .
C93 C 0.8126(5) 0.4555(6) 0.4457(4) 0.101(3) Uani 1 1 d D . . . .
H93A H 0.792622 0.496253 0.461195 0.121 Uiso 1 1 calc R U . . .
H93B H 0.780183 0.433395 0.422999 0.121 Uiso 1 1 calc R U . . .
C94 C 0.8728(5) 0.4751(6) 0.4186(4) 0.102(3) Uani 1 1 d D . . . .
H94A H 0.883666 0.439877 0.393655 0.123 Uiso 1 1 calc R U . . .
H94B H 0.867321 0.520236 0.401936 0.123 Uiso 1 1 calc R U . . .
C95 C 0.9239(5) 0.4787(5) 0.4589(4) 0.094(2) Uani 1 1 d D . . . .
H95A H 0.923711 0.523962 0.475747 0.113 Uiso 1 1 calc R U . . .
H95B H 0.967640 0.469963 0.445882 0.113 Uiso 1 1 calc R U . . .
C96 C 0.9033(5) 0.4212(5) 0.4935(4) 0.091(2) Uani 1 1 d D . . . .
H96A H 0.929547 0.379305 0.487998 0.110 Uiso 1 1 calc R U . . .
H96B H 0.909582 0.435643 0.528536 0.110 Uiso 1 1 calc R U . . .
C97 C 0.9293(6) 0.2123(6) 0.4951(6) 0.131(4) Uani 1 1 d D . . . .
H97A H 0.939541 0.233543 0.527725 0.157 Uiso 1 1 calc R U . . .
H97B H 0.942819 0.244170 0.468631 0.157 Uiso 1 1 calc R U . . .
C98 C 0.9628(6) 0.1443(6) 0.4905(5) 0.117(3) Uani 1 1 d D . . . .
H98A H 0.967742 0.131378 0.455341 0.140 Uiso 1 1 calc R U . . .
H98B H 1.006136 0.144981 0.507416 0.140 Uiso 1 1 calc R U . . .
C99 C 0.9179(6) 0.0965(6) 0.5157(5) 0.123(3) Uani 1 1 d D . . . .
H99A H 0.915129 0.051701 0.498281 0.147 Uiso 1 1 calc R U . . .
H99B H 0.932217 0.088562 0.550605 0.147 Uiso 1 1 calc R U . . .
C100 C 0.8549(7) 0.1327(7) 0.5131(7) 0.166(7) Uani 1 1 d D . . . .
H10D H 0.822703 0.104673 0.494055 0.199 Uiso 1 1 calc R U . . .
H10E H 0.838644 0.139336 0.546990 0.199 Uiso 1 1 calc R U . . .
C101 C 0.8190(5) 0.3454(5) 0.6203(4) 0.097(3) Uani 1 1 d D . . . .
H10F H 0.810542 0.389770 0.603282 0.116 Uiso 1 1 calc R U . . .
H10G H 0.866108 0.341457 0.628354 0.116 Uiso 1 1 calc R U . . .
C102 C 0.7789(8) 0.3392(6) 0.6673(5) 0.134(4) Uani 1 1 d D U . . .
H10H H 0.803678 0.356220 0.696829 0.161 Uiso 1 1 calc R U . . .
H10I H 0.737688 0.365303 0.663809 0.161 Uiso 1 1 calc R U . . .
C103 C 0.7663(5) 0.2639(6) 0.6712(4) 0.104(3) Uani 1 1 d D . . . .
H10J H 0.793562 0.243003 0.697995 0.125 Uiso 1 1 calc R U . . .
H10K H 0.719976 0.254885 0.677839 0.125 Uiso 1 1 calc R U . . .
C104 C 0.7836(8) 0.2361(6) 0.6224(4) 0.135(4) Uani 1 1 d D U . . .
H10L H 0.821882 0.205462 0.626101 0.162 Uiso 1 1 calc R U . . .
H10M H 0.746906 0.208889 0.608108 0.162 Uiso 1 1 calc R U . . .

loop_
_atom_site_aniso_label
_atom_site_aniso_U_11
_atom_site_aniso_U_22
_atom_site_aniso_U_33
_atom_site_aniso_U_23
_atom_site_aniso_U_13
_atom_site_aniso_U_12
U1 0.02645(8) 0.03055(9) 0.04003(10) -0.00778(7) 0.00288(6) 0.00015(6)
U2 0.02884(9) 0.02985(9) 0.05239(11) -0.00594(7) 0.00651(7) -0.00355(6)
K1 0.0552(8) 0.0701(10) 0.0912(11) -0.0442(9) 0.0337(8) -0.0282(7)
Si1 0.0464(8) 0.0538(9) 0.0360(8) 0.0065(7) 0.0006(6) -0.0130(7)
Si2 0.0411(8) 0.0370(7) 0.0550(9) -0.0145(6) -0.0049(7) -0.0003(6)
Si3 0.0456(9) 0.0602(12) 0.1259(18) -0.0541(12) 0.0265(11) -0.0116(8)
Si4 0.0373(8) 0.0306(8) 0.146(2) -0.0145(10) -0.0079(10) 0.0038(6)
Si5 0.0522(9) 0.0618(10) 0.0435(9) 0.0007(8) -0.0060(7) -0.0189(8)
Si6 0.0496(9) 0.0526(9) 0.0386(8) 0.0047(7) -0.0017(7) -0.0036(7)
Si7 0.0633(11) 0.0585(11) 0.0747(13) 0.0151(10) 0.0094(10) -0.0206(9)
Si8 0.0573(11) 0.0715(12) 0.0800(13) -0.0192(11) 0.0270(10) -0.0191(9)
Si9 0.0508(10) 0.0729(13) 0.1058(17) 0.0268(12) -0.0226(11) -0.0313(9)
Si10 0.0333(8) 0.0437(9) 0.1005(15) 0.0154(9) -0.0015(9) -0.0016(6)
O1 0.0341(16) 0.0398(18) 0.0386(16) 0.0035(13) 0.0012(13) -0.0008(13)
O2 0.078(3) 0.0555(17) 0.056(2) 0.0150(18) -0.012(2) -0.0237(17)
O3 0.0464(16) 0.064(2) 0.065(3) -0.002(2) 0.0177(16) -0.0071(16)
O4 0.096(3) 0.071(3) 0.0420(18) -0.0014(17) -0.0034(18) -0.037(2)
O21 0.066(2) 0.043(2) 0.066(2) -0.0247(17) 0.0104(19) -0.0019(16)
O22 0.049(2) 0.045(3) 0.079(4) -0.020(2) -0.009(2) 0.0062(17)
O23 0.061(3) 0.048(3) 0.058(2) -0.0110(16) -0.005(2) -0.007(2)
O24 0.049(2) 0.043(2) 0.077(4) -0.009(2) -0.011(2) -0.0069(18)
O25 0.083(5) 0.038(2) 0.087(6) -0.007(3) 0.007(5) -0.005(4)
O26 0.044(2) 0.040(3) 0.072(6) -0.016(4) -0.003(3) 0.007(3)
O27 0.067(5) 0.065(6) 0.065(3) -0.021(3) -0.015(3) -0.004(5)
N1 0.0316(18) 0.039(2) 0.054(3) -0.0138(18) 0.0066(16) -0.0038(17)
N2 0.032(2) 0.0350(19) 0.109(3) -0.0275(16) 0.004(2) 0.0014(16)
N3 0.038(2) 0.0517(16) 0.034(2) -0.0034(15) -0.0005(16) -0.0051(15)
N4 0.050(3) 0.052(2) 0.063(2) -0.0017(18) 0.0122(19) -0.0152(16)
N5 0.0381(19) 0.043(2) 0.089(3) 0.010(2) -0.010(2) -0.0092(16)
C1 0.080(3) 0.059(3) 0.063(3) 0.012(3) 0.001(2) -0.031(2)
C2 0.110(5) 0.059(3) 0.089(5) 0.016(4) -0.018(4) -0.026(3)
C3 0.068(4) 0.061(4) 0.067(3) -0.003(3) -0.006(3) -0.012(3)
C4 0.101(4) 0.075(5) 0.099(5) -0.006(5) 0.030(4) -0.042(3)
C5 0.048(3) 0.070(3) 0.085(3) -0.001(3) 0.012(3) 0.001(2)
C6 0.060(3) 0.115(7) 0.142(8) 0.005(6) 0.040(5) 0.014(3)
C7 0.055(4) 0.078(5) 0.085(3) 0.006(3) 0.002(3) 0.005(3)
C8 0.078(5) 0.065(3) 0.112(6) -0.001(4) -0.005(5) 0.001(3)
C9 0.108(6) 0.086(6) 0.043(3) -0.004(4) -0.002(4) -0.036(5)
C10 0.117(7) 0.110(9) 0.040(7) -0.015(7) 0.009(6) -0.049(8)
C11 0.122(8) 0.110(9) 0.049(5) 0.008(7) -0.007(6) -0.029(7)
C12 0.121(11) 0.092(6) 0.054(7) -0.015(5) 0.003(7) -0.034(6)
C13 0.102(7) 0.092(7) 0.041(3) -0.005(4) -0.004(4) -0.022(6)
C14 0.105(8) 0.112(10) 0.026(7) -0.002(7) 0.002(6) -0.017(7)
C15 0.109(9) 0.126(10) 0.043(8) 0.014(8) 0.004(7) -0.006(8)
C16 0.152(13) 0.108(8) 0.054(8) -0.023(6) -0.007(9) -0.037(8)
C21 0.046(3) 0.054(4) 0.077(4) -0.015(3) -0.006(3) 0.008(2)
C22 0.051(5) 0.061(4) 0.110(8) -0.012(4) -0.010(5) 0.000(3)
C23 0.064(5) 0.078(6) 0.097(6) -0.023(5) 0.003(5) 0.020(4)
C24 0.055(6) 0.091(7) 0.089(5) 0.007(5) -0.004(4) 0.011(5)
C25 0.075(4) 0.072(4) 0.057(3) -0.012(3) -0.006(3) -0.013(4)
C26 0.129(8) 0.090(5) 0.057(6) -0.009(5) 0.019(6) 0.009(6)
C27 0.104(8) 0.089(5) 0.065(5) 0.003(5) -0.005(6) -0.023(6)
C28 0.081(5) 0.125(9) 0.079(7) 0.003(7) -0.020(4) -0.024(5)
C29 0.057(4) 0.041(3) 0.091(4) -0.014(3) -0.008(3) -0.012(3)
C30 0.081(6) 0.049(5) 0.105(6) -0.022(5) -0.004(6) -0.006(5)
C31 0.074(6) 0.046(5) 0.096(5) 0.001(4) -0.006(4) -0.018(4)
C32 0.057(3) 0.065(6) 0.117(8) -0.005(6) -0.010(4) -0.017(3)
C33 0.055(5) 0.056(6) 0.087(7) -0.021(5) -0.004(5) 0.021(4)
C34 0.050(4) 0.071(10) 0.142(17) -0.008(10) 0.005(8) 0.022(6)
C35 0.075(11) 0.067(10) 0.110(10) -0.004(8) -0.007(9) 0.026(7)
C36 0.089(13) 0.096(12) 0.101(9) -0.048(9) -0.015(9) 0.047(9)
C37 0.069(7) 0.070(6) 0.065(6) -0.018(4) -0.018(5) -0.004(5)
C38 0.084(8) 0.082(9) 0.074(12) -0.016(8) -0.007(8) -0.015(8)
C39 0.102(13) 0.081(10) 0.067(5) -0.022(8) -0.021(8) -0.010(9)
C40 0.077(8) 0.079(11) 0.081(12) -0.009(8) -0.010(8) 0.006(7)
C41 0.096(6) 0.047(5) 0.100(8) -0.006(5) 0.005(7) -0.017(4)
C42 0.118(15) 0.059(13) 0.113(10) -0.020(10) -0.006(11) -0.016(10)
C43 0.107(12) 0.056(10) 0.113(10) 0.009(8) 0.010(10) -0.014(9)
C44 0.090(6) 0.056(10) 0.115(13) -0.002(9) 0.002(8) -0.020(6)
C51 0.058(4) 0.077(4) 0.091(5) -0.035(3) 0.022(4) -0.012(3)
C52 0.084(5) 0.087(5) 0.136(7) -0.068(6) 0.034(5) -0.025(5)
C53 0.056(3) 0.080(5) 0.148(7) -0.044(5) 0.034(3) 0.001(3)
C54 0.053(4) 0.046(4) 0.127(4) 0.007(3) -0.016(4) 0.000(3)
C55 0.057(3) 0.044(3) 0.154(8) -0.013(4) -0.002(5) -0.007(3)
C56 0.057(3) 0.063(4) 0.168(7) -0.001(4) -0.002(4) 0.013(3)
C57 0.064(4) 0.063(3) 0.068(4) 0.001(3) -0.006(3) -0.022(3)
C58 0.056(3) 0.096(6) 0.088(6) 0.011(5) -0.024(3) -0.020(3)
C59 0.121(6) 0.091(6) 0.043(3) -0.018(3) 0.008(4) -0.041(5)
C60 0.069(3) 0.064(4) 0.058(4) 0.007(3) -0.007(3) 0.003(3)
C61 0.067(4) 0.049(3) 0.055(3) -0.003(3) -0.005(3) 0.000(3)
C62 0.066(3) 0.067(4) 0.057(4) 0.011(3) 0.007(3) -0.012(3)
C63 0.065(4) 0.056(4) 0.089(5) 0.011(4) 0.006(4) -0.006(3)
C64 0.100(6) 0.100(7) 0.075(4) 0.029(4) 0.010(3) -0.026(5)
C65 0.074(4) 0.059(4) 0.110(6) 0.022(4) 0.009(4) -0.024(4)
C66 0.094(6) 0.124(8) 0.075(4) -0.034(4) 0.033(4) -0.031(5)
C67 0.068(5) 0.058(3) 0.108(5) -0.027(4) 0.025(4) -0.006(3)
C68 0.061(4) 0.106(6) 0.108(7) -0.023(5) 0.041(4) -0.022(4)
C69 0.067(4) 0.054(3) 0.090(5) 0.004(3) -0.005(4) -0.025(3)
C70 0.110(6) 0.113(6) 0.106(5) 0.019(4) -0.035(4) -0.055(5)
C71 0.043(3) 0.100(5) 0.151(6) 0.037(5) 0.001(4) -0.005(3)
C72 0.049(3) 0.054(4) 0.110(6) 0.018(4) 0.009(3) 0.001(3)
C73 0.061(4) 0.047(3) 0.130(6) 0.008(4) 0.014(4) -0.002(3)
C74 0.059(4) 0.078(5) 0.120(6) 0.039(4) -0.021(4) -0.008(4)
K2 0.0859(12) 0.0804(11) 0.0554(9) 0.0090(8) 0.0016(8) -0.0109(9)
O31 0.118(4) 0.103(4) 0.131(6) -0.014(4) 0.012(4) -0.036(4)
O32 0.104(4) 0.107(4) 0.111(5) -0.010(4) -0.017(3) 0.016(3)
O33 0.099(4) 0.147(6) 0.077(3) -0.004(3) -0.002(3) -0.017(4)
O34 0.121(4) 0.100(4) 0.098(4) 0.021(3) -0.001(3) -0.032(3)
O35 0.113(4) 0.121(5) 0.132(6) 0.025(4) 0.029(4) -0.003(3)
O36 0.172(6) 0.094(4) 0.080(3) 0.018(2) -0.021(3) -0.025(3)
C81 0.096(5) 0.087(4) 0.107(6) 0.011(4) -0.043(4) -0.013(4)
C82 0.117(6) 0.107(5) 0.123(6) 0.035(4) -0.041(5) -0.028(4)
C83 0.153(11) 0.140(7) 0.179(11) 0.010(7) 0.033(8) -0.049(7)
C84 0.182(12) 0.128(7) 0.246(16) -0.031(8) 0.100(12) -0.051(7)
C85 0.132(8) 0.170(9) 0.125(7) -0.007(6) -0.035(6) 0.036(7)
C86 0.112(8) 0.151(9) 0.151(10) 0.051(7) 0.021(6) 0.040(6)
C87 0.162(11) 0.119(6) 0.147(10) 0.002(6) 0.032(7) 0.041(6)
C88 0.165(11) 0.120(6) 0.130(7) -0.026(5) -0.030(7) 0.034(7)
C89 0.101(4) 0.141(10) 0.096(5) -0.021(6) 0.008(4) -0.037(5)
C90 0.122(7) 0.161(11) 0.087(5) -0.020(6) -0.003(4) -0.012(7)
C91 0.129(7) 0.193(13) 0.148(8) -0.058(9) -0.012(6) -0.051(8)
C92 0.088(4) 0.151(10) 0.110(6) 0.008(6) -0.011(4) -0.010(5)
C93 0.118(4) 0.092(6) 0.093(6) 0.012(4) 0.012(4) -0.015(4)
C94 0.124(5) 0.079(6) 0.105(5) 0.013(4) 0.021(4) -0.012(5)
C95 0.111(5) 0.077(5) 0.095(5) -0.010(4) 0.034(4) -0.009(4)
C96 0.104(4) 0.081(5) 0.091(5) -0.004(4) 0.024(4) -0.004(4)
C97 0.119(5) 0.118(6) 0.158(12) 0.036(7) 0.017(6) -0.014(4)
C98 0.104(5) 0.125(7) 0.120(9) 0.021(6) -0.027(6) -0.010(4)
C99 0.141(7) 0.105(6) 0.121(9) 0.006(6) -0.019(7) -0.024(4)
C100 0.138(6) 0.131(8) 0.230(17) 0.056(9) 0.040(9) -0.019(5)
C101 0.101(6) 0.089(5) 0.099(5) 0.010(3) -0.009(4) -0.011(4)
C102 0.170(8) 0.116(5) 0.117(5) 0.009(4) 0.029(6) 0.001(5)
C103 0.080(6) 0.117(5) 0.115(5) 0.039(4) 0.010(5) 0.017(5)
C104 0.197(9) 0.096(4) 0.113(5) 0.020(3) 0.006(5) -0.029(5)

loop_
_atom_type_symbol
_atom_type_description
_atom_type_scat_dispersion_real
_atom_type_scat_dispersion_imag
_atom_type_scat_source
C C 0.0181 0.0091 'International Tables Vol C Tables 4.2.6.8 and 6.1.1.4'
H H 0.0000 0.0000 'International Tables Vol C Tables 4.2.6.8 and 6.1.1.4'
K K 0.3868 1.0657 'International Tables Vol C Tables 4.2.6.8 and 6.1.1.4'
N N 0.0311 0.0180 'International Tables Vol C Tables 4.2.6.8 and 6.1.1.4'
O O 0.0492 0.0322 'International Tables Vol C Tables 4.2.6.8 and 6.1.1.4'
Si Si 0.2541 0.3302 'International Tables Vol C Tables 4.2.6.8 and 6.1.1.4'
U U -4.3638 13.4090 'International Tables Vol C Tables 4.2.6.8 and 6.1.1.4'

loop_
_exptl_crystal_face_index_h
_exptl_crystal_face_index_k
_exptl_crystal_face_index_l
_exptl_crystal_face_perp_dist
-1 0 0 0.0316
1 0 0 0.0538
0 -2 1 0.1217
2 2 -1 0.0844
-2 -2 1 0.0806
-2 2 -1 0.0885
1 2 -1 0.0965
-1 -2 1 0.1021
-2 0 -1 0.0358
0 2 1 0.1181
1 1 1 0.0885
0 -2 -1 0.1037
1 0 1 0.0620
1 1 2 0.0848
-1 0 -2 0.0380
1 0 2 0.0665
0 0 1 0.0619
0 0 -1 0.0406
2 0 -1 0.0444
10 5 -11 0.0535
-11 -1 -8 0.0282
-2 -11 -9 0.0908
-11 0 10 0.0395
6 1 -16 0.0444
10 -7 7 0.1042
-5 -1 16 0.0556

loop_
_geom_angle_atom_site_label_1
_geom_angle_atom_site_label_2
_geom_angle_atom_site_label_3
_geom_angle
_geom_angle_site_symmetry_1
_geom_angle_site_symmetry_3
_geom_angle_publ_flag
O1 U1 K1 49.69(9) . . ?
O1 U1 N2 117.95(18) . . ?
O1 U1 N3 101.56(14) . . ?
N1 U1 K1 47.88(12) . . ?
N1 U1 O1 97.46(15) . . ?
N1 U1 N2 109.09(16) . . ?
N1 U1 N3 113.35(17) . . ?
N2 U1 K1 129.55(16) . . ?
N2 U1 N3 115.98(19) . . ?
N3 U1 K1 114.47(12) . . ?
Si8 U2 K1 156.17(4) . . ?
Si9 U2 K1 114.85(6) . . ?
Si9 U2 Si8 85.13(6) . . ?
O21 U2 K1 52.11(12) . . ?
O21 U2 Si8 143.17(13) . . ?
O21 U2 Si9 95.40(13) . . ?
O21 U2 N4 117.45(19) . . ?
O21 U2 N5 99.4(2) . . ?
N1 U2 K1 49.28(13) . . ?
N1 U2 Si8 107.49(14) . . ?
N1 U2 Si9 135.79(15) . . ?
N1 U2 O21 97.65(17) . . ?
N1 U2 N4 113.67(19) . . ?
N1 U2 N5 108.55(19) . . ?
N4 U2 K1 146.56(14) . . ?
N4 U2 Si8 27.10(15) . . ?
N4 U2 Si9 96.83(14) . . ?
N5 U2 K1 95.88(15) . . ?
N5 U2 Si8 97.59(16) . . ?
N5 U2 Si9 27.38(13) . . ?
N5 U2 N4 117.6(2) . . ?
U2 K1 U1 66.77(2) . . ?
Si1 K1 U1 62.91(4) . . ?
Si1 K1 U2 129.12(5) . . ?
Si1 K1 Si2 166.00(6) . . ?
Si2 K1 U1 125.91(5) . . ?
Si2 K1 U2 62.26(4) . . ?
O1 K1 U1 36.31(7) . . ?
O1 K1 U2 103.01(8) . . ?
O1 K1 Si1 26.76(8) . . ?
O1 K1 Si2 158.74(10) . . ?
O1 K1 O21 135.36(13) . . ?
O1 K1 O23 172.13(16) . . ?
O1 K1 O26 144.7(3) . . ?
O4 K1 U1 89.19(11) . . ?
O4 K1 U2 151.48(13) . . ?
O4 K1 Si1 27.37(10) . . ?
O4 K1 Si2 144.61(12) . . ?
O4 K1 O1 53.79(12) . . ?
O4 K1 O21 170.58(14) . . ?
O4 K1 O23 120.75(17) . . ?
O4 K1 O26 124.6(3) . . ?
O4 K1 N1 122.50(15) . . ?
O21 K1 U1 100.20(9) . . ?
O21 K1 U2 37.11(8) . . ?
O21 K1 Si1 161.24(11) . . ?
O21 K1 Si2 25.98(9) . . ?
O21 K1 O23 50.44(15) . . ?
O21 K1 O26 47.5(3) . . ?
O23 K1 U1 146.65(14) . . ?
O23 K1 U2 80.23(13) . . ?
O23 K1 Si1 148.12(14) . . ?
O23 K1 Si2 28.66(12) . . ?
O26 K1 U1 133.0(3) . . ?
O26 K1 U2 83.9(3) . . ?
O26 K1 Si1 138.2(2) . . ?
O26 K1 Si2 28.0(2) . . ?
N1 K1 U1 34.91(9) . . ?
N1 K1 U2 31.87(9) . . ?
N1 K1 Si1 97.50(10) . . ?
N1 K1 Si2 92.81(10) . . ?
N1 K1 O1 71.15(12) . . ?
N1 K1 O21 66.86(12) . . ?
N1 K1 O23 111.94(16) . . ?
N1 K1 O26 109.2(3) . . ?
O1 Si1 K1 56.46(14) . . ?
O1 Si1 O2 116.6(3) . . ?
O1 Si1 O3 115.0(2) . . ?
O1 Si1 O4 105.0(2) . . ?
O2 Si1 K1 134.38(19) . . ?
O2 Si1 O3 103.9(3) . . ?
O2 Si1 O4 106.6(3) . . ?
O3 Si1 K1 120.06(19) . . ?
O3 Si1 O4 109.5(3) . . ?
O4 Si1 K1 49.41(18) . . ?
O21 Si2 K1 56.13(19) . . ?
O21 Si2 O22 121.3(3) . . ?
O21 Si2 O23 101.9(3) . . ?
O21 Si2 O24 112.4(3) . . ?
O21 Si2 O25 105.0(7) . . ?
O21 Si2 O26 95.5(5) . . ?
O21 Si2 O27 138.7(7) . . ?
O22 Si2 K1 102.9(2) . . ?
O22 Si2 O23 108.9(4) . . ?
O22 Si2 O24 106.1(3) . . ?
O23 Si2 K1 57.4(2) . . ?
O24 Si2 K1 150.1(2) . . ?
O24 Si2 O23 105.1(3) . . ?
O25 Si2 K1 144.1(6) . . ?
O26 Si2 K1 57.0(5) . . ?
O26 Si2 O25 100.5(8) . . ?
O27 Si2 K1 115.0(6) . . ?
O27 Si2 O25 99.1(9) . . ?
O27 Si2 O26 112.6(9) . . ?
N2 Si3 C51 108.8(3) . . ?
N2 Si3 C52 113.4(4) . . ?
N2 Si3 C53 115.4(4) . . ?
C51 Si3 C52 106.8(5) . . ?
C51 Si3 C53 106.8(4) . . ?
C52 Si3 C53 105.2(4) . . ?
N2 Si4 C54 110.2(3) . . ?
N2 Si4 C55 113.3(4) . . ?
N2 Si4 C56 115.8(4) . . ?
C54 Si4 C55 108.2(4) . . ?
C54 Si4 C56 104.4(4) . . ?
C56 Si4 C55 104.2(4) . . ?
N3 Si5 C57 110.7(3) . . ?
N3 Si5 C58 115.8(4) . . ?
N3 Si5 C59 113.9(3) . . ?
C57 Si5 C58 104.9(4) . . ?
C57 Si5 C59 106.0(4) . . ?
C58 Si5 C59 104.6(4) . . ?
N3 Si6 C60 115.3(3) . . ?
N3 Si6 C61 110.4(3) . . ?
N3 Si6 C62 112.5(3) . . ?
C60 Si6 C62 105.0(3) . . ?
C61 Si6 C60 105.8(3) . . ?
C61 Si6 C62 107.2(3) . . ?
N4 Si7 C63 108.9(3) . . ?
N4 Si7 C64 115.0(4) . . ?
N4 Si7 C65 113.1(3) . . ?
C63 Si7 C65 107.9(4) . . ?
C64 Si7 C63 107.2(4) . . ?
C64 Si7 C65 104.3(4) . . ?
N4 Si8 U2 39.6(2) . . ?
N4 Si8 C66 114.2(4) . . ?
N4 Si8 C67 108.4(3) . . ?
N4 Si8 C68 113.7(4) . . ?
C66 Si8 U2 131.0(3) . . ?
C66 Si8 C68 106.4(4) . . ?
C67 Si8 U2 69.0(3) . . ?
C67 Si8 C66 107.4(5) . . ?
C67 Si8 C68 106.3(4) . . ?
C68 Si8 U2 121.7(3) . . ?
N5 Si9 U2 39.77(19) . . ?
N5 Si9 C69 108.8(3) . . ?
N5 Si9 C70 115.3(4) . . ?
N5 Si9 C71 112.8(4) . . ?
C69 Si9 U2 69.3(2) . . ?
C69 Si9 C70 102.4(4) . . ?
C70 Si9 U2 128.7(4) . . ?
C71 Si9 U2 121.9(4) . . ?
C71 Si9 C69 107.9(4) . . ?
C71 Si9 C70 109.0(5) . . ?
N5 Si10 C72 109.9(3) . . ?
N5 Si10 C73 112.3(4) . . ?
N5 Si10 C74 115.0(3) . . ?
C72 Si10 C74 105.3(4) . . ?
C73 Si10 C72 107.4(4) . . ?
C73 Si10 C74 106.4(4) . . ?
U1 O1 K1 94.01(12) . . ?
Si1 O1 U1 166.7(2) . . ?
Si1 O1 K1 96.79(17) . . ?
C1 O2 Si1 131.9(5) . . ?
C5 O3 Si1 133.4(4) . . ?
Si1 O4 K1 103.2(2) . . ?
C9 O4 K1 128.2(5) . . ?
C9 O4 Si1 127.3(6) . . ?
C13 O4 K1 118.3(7) . . ?
C13 O4 Si1 133.5(7) . . ?
U2 O21 K1 90.78(14) . . ?
Si2 O21 U2 160.1(3) . . ?
Si2 O21 K1 97.9(2) . . ?
C21 O22 Si2 135.8(5) . . ?
Si2 O23 K1 93.9(2) . . ?
C25 O23 K1 132.4(5) . . ?
C25 O23 Si2 131.9(6) . . ?
C29 O24 Si2 132.4(6) . . ?
C41 O25 Si2 135.8(15) . . ?
Si2 O26 K1 95.0(5) . . ?
C33 O26 K1 129.7(10) . . ?
C33 O26 Si2 134.9(12) . . ?
C37 O27 Si2 126.4(13) . . ?
U1 N1 K1 97.21(16) . . ?
U2 N1 U1 163.9(3) . . ?
U2 N1 K1 98.86(17) . . ?
Si3 N2 U1 114.4(3) . . ?
Si4 N2 U1 122.9(3) . . ?
Si4 N2 Si3 122.5(3) . . ?
Si5 N3 U1 118.7(3) . . ?
Si5 N3 Si6 123.6(3) . . ?
Si6 N3 U1 117.4(2) . . ?
Si7 N4 U2 122.9(3) . . ?
Si7 N4 Si8 123.5(3) . . ?
Si8 N4 U2 113.3(3) . . ?
Si9 N5 U2 112.9(3) . . ?
Si9 N5 Si10 123.4(3) . . ?
Si10 N5 U2 123.7(3) . . ?
O2 C1 C2 105.5(6) . . ?
O2 C1 C3 109.4(6) . . ?
O2 C1 C4 108.9(7) . . ?
C2 C1 C4 111.1(7) . . ?
C3 C1 C2 110.7(7) . . ?
C3 C1 C4 111.0(7) . . ?
C1 C2 H2A 109.5 . . ?
C1 C2 H2B 109.5 . . ?
C1 C2 H2C 109.5 . . ?
H2A C2 H2B 109.5 . . ?
H2A C2 H2C 109.5 . . ?
H2B C2 H2C 109.5 . . ?
C1 C3 H3A 109.5 . . ?
C1 C3 H3B 109.5 . . ?
C1 C3 H3C 109.5 . . ?
H3A C3 H3B 109.5 . . ?
H3A C3 H3C 109.5 . . ?
H3B C3 H3C 109.5 . . ?
C1 C4 H4A 109.5 . . ?
C1 C4 H4B 109.5 . . ?
C1 C4 H4C 109.5 . . ?
H4A C4 H4B 109.5 . . ?
H4A C4 H4C 109.5 . . ?
H4B C4 H4C 109.5 . . ?
O3 C5 C6 108.3(7) . . ?
O3 C5 C7 107.5(6) . . ?
O3 C5 C8 112.1(7) . . ?
C6 C5 C7 108.7(8) . . ?
C6 C5 C8 110.9(8) . . ?
C8 C5 C7 109.2(7) . . ?
C5 C6 H6A 109.5 . . ?
C5 C6 H6B 109.5 . . ?
C5 C6 H6C 109.5 . . ?
H6A C6 H6B 109.5 . . ?
H6A C6 H6C 109.5 . . ?
H6B C6 H6C 109.5 . . ?
C5 C7 H7A 109.5 . . ?
C5 C7 H7B 109.5 . . ?
C5 C7 H7C 109.5 . . ?
H7A C7 H7B 109.5 . . ?
H7A C7 H7C 109.5 . . ?
H7B C7 H7C 109.5 . . ?
C5 C8 H8A 109.5 . . ?
C5 C8 H8B 109.5 . . ?
C5 C8 H8C 109.5 . . ?
H8A C8 H8B 109.5 . . ?
H8A C8 H8C 109.5 . . ?
H8B C8 H8C 109.5 . . ?
O4 C9 C10 115.6(10) . . ?
O4 C9 C11 103.6(11) . . ?
O4 C9 C12 110.8(10) . . ?
C10 C9 C12 107.8(10) . . ?
C11 C9 C10 109.3(10) . . ?
C11 C9 C12 109.5(10) . . ?
C9 C10 H10A 109.5 . . ?
C9 C10 H10B 109.5 . . ?
C9 C10 H10C 109.5 . . ?
H10A C10 H10B 109.5 . . ?
H10A C10 H10C 109.5 . . ?
H10B C10 H10C 109.5 . . ?
C9 C11 H11A 109.5 . . ?
C9 C11 H11B 109.5 . . ?
C9 C11 H11C 109.5 . . ?
H11A C11 H11B 109.5 . . ?
H11A C11 H11C 109.5 . . ?
H11B C11 H11C 109.5 . . ?
C9 C12 H12A 109.5 . . ?
C9 C12 H12B 109.5 . . ?
C9 C12 H12C 109.5 . . ?
H12A C12 H12B 109.5 . . ?
H12A C12 H12C 109.5 . . ?
H12B C12 H12C 109.5 . . ?
O4 C13 C14 106.0(12) . . ?
O4 C13 C15 113.8(13) . . ?
O4 C13 C16 101.9(12) . . ?
C14 C13 C16 110.5(11) . . ?
C15 C13 C14 112.5(11) . . ?
C15 C13 C16 111.5(11) . . ?
C13 C14 H14A 109.5 . . ?
C13 C14 H14B 109.5 . . ?
C13 C14 H14C 109.5 . . ?
H14A C14 H14B 109.5 . . ?
H14A C14 H14C 109.5 . . ?
H14B C14 H14C 109.5 . . ?
C13 C15 H15A 109.5 . . ?
C13 C15 H15B 109.5 . . ?
C13 C15 H15C 109.5 . . ?
H15A C15 H15B 109.5 . . ?
H15A C15 H15C 109.5 . . ?
H15B C15 H15C 109.5 . . ?
C13 C16 H16A 109.5 . . ?
C13 C16 H16B 109.5 . . ?
C13 C16 H16C 109.5 . . ?
H16A C16 H16B 109.5 . . ?
H16A C16 H16C 109.5 . . ?
H16B C16 H16C 109.5 . . ?
O22 C21 C22 112.2(8) . . ?
O22 C21 C23 106.4(8) . . ?
O22 C21 C24 107.3(8) . . ?
C22 C21 C24 110.6(8) . . ?
C23 C21 C22 110.1(8) . . ?
C23 C21 C24 110.2(8) . . ?
C21 C22 H22A 109.5 . . ?
C21 C22 H22B 109.5 . . ?
C21 C22 H22C 109.5 . . ?
H22A C22 H22B 109.5 . . ?
H22A C22 H22C 109.5 . . ?
H22B C22 H22C 109.5 . . ?
C21 C23 H23A 109.5 . . ?
C21 C23 H23B 109.5 . . ?
C21 C23 H23C 109.5 . . ?
H23A C23 H23B 109.5 . . ?
H23A C23 H23C 109.5 . . ?
H23B C23 H23C 109.5 . . ?
C21 C24 H24A 109.5 . . ?
C21 C24 H24B 109.5 . . ?
C21 C24 H24C 109.5 . . ?
H24A C24 H24B 109.5 . . ?
H24A C24 H24C 109.5 . . ?
H24B C24 H24C 109.5 . . ?
O23 C25 C26 110.3(9) . . ?
O23 C25 C27 108.3(8) . . ?
O23 C25 C28 111.5(9) . . ?
C26 C25 C27 107.5(8) . . ?
C28 C25 C26 110.6(9) . . ?
C28 C25 C27 108.5(8) . . ?
C25 C26 H26A 109.5 . . ?
C25 C26 H26B 109.5 . . ?
C25 C26 H26C 109.5 . . ?
H26A C26 H26B 109.5 . . ?
H26A C26 H26C 109.5 . . ?
H26B C26 H26C 109.5 . . ?
C25 C27 H27A 109.5 . . ?
C25 C27 H27B 109.5 . . ?
C25 C27 H27C 109.5 . . ?
H27A C27 H27B 109.5 . . ?
H27A C27 H27C 109.5 . . ?
H27B C27 H27C 109.5 . . ?
C25 C28 H28A 109.5 . . ?
C25 C28 H28B 109.5 . . ?
C25 C28 H28C 109.5 . . ?
H28A C28 H28B 109.5 . . ?
H28A C28 H28C 109.5 . . ?
H28B C28 H28C 109.5 . . ?
O24 C29 C30 107.6(9) . . ?
O24 C29 C31 109.9(7) . . ?
O24 C29 C32 103.9(8) . . ?
C31 C29 C30 112.4(8) . . ?
C31 C29 C32 112.5(8) . . ?
C32 C29 C30 110.1(8) . . ?
C29 C30 H30A 109.5 . . ?
C29 C30 H30B 109.5 . . ?
C29 C30 H30C 109.5 . . ?
H30A C30 H30B 109.5 . . ?
H30A C30 H30C 109.5 . . ?
H30B C30 H30C 109.5 . . ?
C29 C31 H31A 109.5 . . ?
C29 C31 H31B 109.5 . . ?
C29 C31 H31C 109.5 . . ?
H31A C31 H31B 109.5 . . ?
H31A C31 H31C 109.5 . . ?
H31B C31 H31C 109.5 . . ?
C29 C32 H32A 109.5 . . ?
C29 C32 H32B 109.5 . . ?
C29 C32 H32C 109.5 . . ?
H32A C32 H32B 109.5 . . ?
H32A C32 H32C 109.5 . . ?
H32B C32 H32C 109.5 . . ?
O26 C33 C34 106.8(16) . . ?
O26 C33 C35 113.4(19) . . ?
O26 C33 C36 109.9(17) . . ?
C34 C33 C35 108.4(12) . . ?
C34 C33 C36 109.4(13) . . ?
C35 C33 C36 108.8(13) . . ?
C33 C34 H34A 109.5 . . ?
C33 C34 H34B 109.5 . . ?
C33 C34 H34C 109.5 . . ?
H34A C34 H34B 109.5 . . ?
H34A C34 H34C 109.5 . . ?
H34B C34 H34C 109.5 . . ?
C33 C35 H35A 109.5 . . ?
C33 C35 H35B 109.5 . . ?
C33 C35 H35C 109.5 . . ?
H35A C35 H35B 109.5 . . ?
H35A C35 H35C 109.5 . . ?
H35B C35 H35C 109.5 . . ?
C33 C36 H36A 109.5 . . ?
C33 C36 H36B 109.5 . . ?
C33 C36 H36C 109.5 . . ?
H36A C36 H36B 109.5 . . ?
H36A C36 H36C 109.5 . . ?
H36B C36 H36C 109.5 . . ?
O27 C37 C38 116(2) . . ?
O27 C37 C39 101.7(18) . . ?
O27 C37 C40 107.5(19) . . ?
C38 C37 C39 111.4(14) . . ?
C38 C37 C40 109.9(14) . . ?
C39 C37 C40 110.1(14) . . ?
C37 C38 H38A 109.5 . . ?
C37 C38 H38B 109.5 . . ?
C37 C38 H38C 109.5 . . ?
H38A C38 H38B 109.5 . . ?
H38A C38 H38C 109.5 . . ?
H38B C38 H38C 109.5 . . ?
C37 C39 H39A 109.5 . . ?
C37 C39 H39B 109.5 . . ?
C37 C39 H39C 109.5 . . ?
H39A C39 H39B 109.5 . . ?
H39A C39 H39C 109.5 . . ?
H39B C39 H39C 109.5 . . ?
C37 C40 H40A 109.5 . . ?
C37 C40 H40B 109.5 . . ?
C37 C40 H40C 109.5 . . ?
H40A C40 H40B 109.5 . . ?
H40A C40 H40C 109.5 . . ?
H40B C40 H40C 109.5 . . ?
O25 C41 C42 115(3) . . ?
O25 C41 C43 105.4(19) . . ?
O25 C41 C44 109.9(19) . . ?
C43 C41 C42 108.4(14) . . ?
C44 C41 C42 108.3(15) . . ?
C44 C41 C43 109.8(15) . . ?
C41 C42 H42A 109.5 . . ?
C41 C42 H42B 109.5 . . ?
C41 C42 H42C 109.5 . . ?
H42A C42 H42B 109.5 . . ?
H42A C42 H42C 109.5 . . ?
H42B C42 H42C 109.5 . . ?
C41 C43 H43A 109.5 . . ?
C41 C43 H43B 109.5 . . ?
C41 C43 H43C 109.5 . . ?
H43A C43 H43B 109.5 . . ?
H43A C43 H43C 109.5 . . ?
H43B C43 H43C 109.5 . . ?
C41 C44 H44A 109.5 . . ?
C41 C44 H44B 109.5 . . ?
C41 C44 H44C 109.5 . . ?
H44A C44 H44B 109.5 . . ?
H44A C44 H44C 109.5 . . ?
H44B C44 H44C 109.5 . . ?
Si3 C51 H51A 109.5 . . ?
Si3 C51 H51B 109.5 . . ?
Si3 C51 H51C 109.5 . . ?
H51A C51 H51B 109.5 . . ?
H51A C51 H51C 109.5 . . ?
H51B C51 H51C 109.5 . . ?
Si3 C52 H52A 109.5 . . ?
Si3 C52 H52B 109.5 . . ?
Si3 C52 H52C 109.5 . . ?
H52A C52 H52B 109.5 . . ?
H52A C52 H52C 109.5 . . ?
H52B C52 H52C 109.5 . . ?
Si3 C53 H53A 109.5 . . ?
Si3 C53 H53B 109.5 . . ?
Si3 C53 H53C 109.5 . . ?
H53A C53 H53B 109.5 . . ?
H53A C53 H53C 109.5 . . ?
H53B C53 H53C 109.5 . . ?
Si4 C54 H54A 109.5 . . ?
Si4 C54 H54B 109.5 . . ?
Si4 C54 H54C 109.5 . . ?
H54A C54 H54B 109.5 . . ?
H54A C54 H54C 109.5 . . ?
H54B C54 H54C 109.5 . . ?
Si4 C55 H55A 109.5 . . ?
Si4 C55 H55B 109.5 . . ?
Si4 C55 H55C 109.5 . . ?
H55A C55 H55B 109.5 . . ?
H55A C55 H55C 109.5 . . ?
H55B C55 H55C 109.5 . . ?
Si4 C56 H56A 109.5 . . ?
Si4 C56 H56B 109.5 . . ?
Si4 C56 H56C 109.5 . . ?
H56A C56 H56B 109.5 . . ?
H56A C56 H56C 109.5 . . ?
H56B C56 H56C 109.5 . . ?
Si5 C57 H57A 109.5 . . ?
Si5 C57 H57B 109.5 . . ?
Si5 C57 H57C 109.5 . . ?
H57A C57 H57B 109.5 . . ?
H57A C57 H57C 109.5 . . ?
H57B C57 H57C 109.5 . . ?
Si5 C58 H58A 109.5 . . ?
Si5 C58 H58B 109.5 . . ?
Si5 C58 H58C 109.5 . . ?
H58A C58 H58B 109.5 . . ?
H58A C58 H58C 109.5 . . ?
H58B C58 H58C 109.5 . . ?
Si5 C59 H59A 109.5 . . ?
Si5 C59 H59B 109.5 . . ?
Si5 C59 H59C 109.5 . . ?
H59A C59 H59B 109.5 . . ?
H59A C59 H59C 109.5 . . ?
H59B C59 H59C 109.5 . . ?
Si6 C60 H60A 109.5 . . ?
Si6 C60 H60B 109.5 . . ?
Si6 C60 H60C 109.5 . . ?
H60A C60 H60B 109.5 . . ?
H60A C60 H60C 109.5 . . ?
H60B C60 H60C 109.5 . . ?
Si6 C61 H61A 109.5 . . ?
Si6 C61 H61B 109.5 . . ?
Si6 C61 H61C 109.5 . . ?
H61A C61 H61B 109.5 . . ?
H61A C61 H61C 109.5 . . ?
H61B C61 H61C 109.5 . . ?
Si6 C62 H62A 109.5 . . ?
Si6 C62 H62B 109.5 . . ?
Si6 C62 H62C 109.5 . . ?
H62A C62 H62B 109.5 . . ?
H62A C62 H62C 109.5 . . ?
H62B C62 H62C 109.5 . . ?
Si7 C63 H63A 109.5 . . ?
Si7 C63 H63B 109.5 . . ?
Si7 C63 H63C 109.5 . . ?
H63A C63 H63B 109.5 . . ?
H63A C63 H63C 109.5 . . ?
H63B C63 H63C 109.5 . . ?
Si7 C64 H64A 109.5 . . ?
Si7 C64 H64B 109.5 . . ?
Si7 C64 H64C 109.5 . . ?
H64A C64 H64B 109.5 . . ?
H64A C64 H64C 109.5 . . ?
H64B C64 H64C 109.5 . . ?
Si7 C65 H65A 109.5 . . ?
Si7 C65 H65B 109.5 . . ?
Si7 C65 H65C 109.5 . . ?
H65A C65 H65B 109.5 . . ?
H65A C65 H65C 109.5 . . ?
H65B C65 H65C 109.5 . . ?
Si8 C66 H66A 109.5 . . ?
Si8 C66 H66B 109.5 . . ?
Si8 C66 H66C 109.5 . . ?
H66A C66 H66B 109.5 . . ?
H66A C66 H66C 109.5 . . ?
H66B C66 H66C 109.5 . . ?
Si8 C67 H67A 109.5 . . ?
Si8 C67 H67B 109.5 . . ?
Si8 C67 H67C 109.5 . . ?
H67A C67 H67B 109.5 . . ?
H67A C67 H67C 109.5 . . ?
H67B C67 H67C 109.5 . . ?
Si8 C68 H68A 109.5 . . ?
Si8 C68 H68B 109.5 . . ?
Si8 C68 H68C 109.5 . . ?
H68A C68 H68B 109.5 . . ?
H68A C68 H68C 109.5 . . ?
H68B C68 H68C 109.5 . . ?
Si9 C69 H69A 109.5 . . ?
Si9 C69 H69B 109.5 . . ?
Si9 C69 H69C 109.5 . . ?
H69A C69 H69B 109.5 . . ?
H69A C69 H69C 109.5 . . ?
H69B C69 H69C 109.5 . . ?
Si9 C70 H70A 109.5 . . ?
Si9 C70 H70B 109.5 . . ?
Si9 C70 H70C 109.5 . . ?
H70A C70 H70B 109.5 . . ?
H70A C70 H70C 109.5 . . ?
H70B C70 H70C 109.5 . . ?
Si9 C71 H71A 109.5 . . ?
Si9 C71 H71B 109.5 . . ?
Si9 C71 H71C 109.5 . . ?
H71A C71 H71B 109.5 . . ?
H71A C71 H71C 109.5 . . ?
H71B C71 H71C 109.5 . . ?
Si10 C72 H72A 109.5 . . ?
Si10 C72 H72C 109.5 . . ?
Si10 C72 H72B 109.5 . . ?
H72A C72 H72C 109.5 . . ?
H72A C72 H72B 109.5 . . ?
H72C C72 H72B 109.5 . . ?
Si10 C73 H73A 109.5 . . ?
Si10 C73 H73B 109.5 . . ?
Si10 C73 H73C 109.5 . . ?
H73A C73 H73B 109.5 . . ?
H73A C73 H73C 109.5 . . ?
H73B C73 H73C 109.5 . . ?
Si10 C74 H74A 109.5 . . ?
Si10 C74 H74B 109.5 . . ?
Si10 C74 H74C 109.5 . . ?
H74A C74 H74B 109.5 . . ?
H74A C74 H74C 109.5 . . ?
H74B C74 H74C 109.5 . . ?
O31 K2 O34 166.4(3) . . ?
O31 K2 O35 94.7(3) . . ?
O32 K2 O31 82.3(3) . . ?
O32 K2 O34 84.6(3) . . ?
O32 K2 O35 170.5(3) . . ?
O33 K2 O31 90.5(3) . . ?
O33 K2 O32 95.2(2) . . ?
O33 K2 O34 86.9(2) . . ?
O33 K2 O35 93.9(3) . . ?
O34 K2 O35 98.8(3) . . ?
O36 K2 O31 92.1(3) . . ?
O36 K2 O32 87.5(3) . . ?
O36 K2 O33 176.5(3) . . ?
O36 K2 O34 91.0(2) . . ?
O36 K2 O35 83.6(3) . . ?
C81 O31 K2 131.9(7) . . ?
C84 O31 K2 119.9(7) . . ?
C84 O31 C81 108.1(9) . . ?
C85 O32 K2 119.5(7) . . ?
C85 O32 C88 111.5(9) . . ?
C88 O32 K2 124.8(7) . . ?
C89 O33 K2 118.1(6) . . ?
C92 O33 K2 127.0(7) . . ?
C92 O33 C89 110.3(8) . . ?
C93 O34 K2 117.1(6) . . ?
C96 O34 K2 130.1(6) . . ?
C96 O34 C93 109.5(7) . . ?
C97 O35 K2 124.7(7) . . ?
C100 O35 K2 119.1(8) . . ?
C100 O35 C97 104.9(10) . . ?
C101 O36 K2 127.5(6) . . ?
C104 O36 K2 122.9(7) . . ?
C104 O36 C101 108.7(8) . . ?
O31 C81 H81A 110.2 . . ?
O31 C81 H81B 110.2 . . ?
O31 C81 C82 107.8(9) . . ?
H81A C81 H81B 108.5 . . ?
C82 C81 H81A 110.2 . . ?
C82 C81 H81B 110.2 . . ?
C81 C82 H82A 110.7 . . ?
C81 C82 H82B 110.7 . . ?
H82A C82 H82B 108.8 . . ?
C83 C82 C81 105.3(10) . . ?
C83 C82 H82A 110.7 . . ?
C83 C82 H82B 110.7 . . ?
C82 C83 H83A 110.5 . . ?
C82 C83 H83B 110.5 . . ?
H83A C83 H83B 108.7 . . ?
C84 C83 C82 106.3(12) . . ?
C84 C83 H83A 110.5 . . ?
C84 C83 H83B 110.5 . . ?
O31 C84 C83 109.8(12) . . ?
O31 C84 H84A 109.7 . . ?
O31 C84 H84B 109.7 . . ?
C83 C84 H84A 109.7 . . ?
C83 C84 H84B 109.7 . . ?
H84A C84 H84B 108.2 . . ?
O32 C85 H85A 110.9 . . ?
O32 C85 H85B 110.9 . . ?
O32 C85 C86 104.4(10) . . ?
H85A C85 H85B 108.9 . . ?
C86 C85 H85A 110.9 . . ?
C86 C85 H85B 110.9 . . ?
C85 C86 H86A 110.6 . . ?
C85 C86 H86B 110.6 . . ?
H86A C86 H86B 108.7 . . ?
C87 C86 C85 105.8(10) . . ?
C87 C86 H86A 110.6 . . ?
C87 C86 H86B 110.6 . . ?
C86 C87 H87A 111.5 . . ?
C86 C87 H87B 111.5 . . ?
H87A C87 H87B 109.3 . . ?
C88 C87 C86 101.2(11) . . ?
C88 C87 H87A 111.5 . . ?
C88 C87 H87B 111.5 . . ?
O32 C88 C87 107.5(10) . . ?
O32 C88 H88A 110.2 . . ?
O32 C88 H88B 110.2 . . ?
C87 C88 H88A 110.2 . . ?
C87 C88 H88B 110.2 . . ?
H88A C88 H88B 108.5 . . ?
O33 C89 H89A 110.4 . . ?
O33 C89 H89B 110.4 . . ?
O33 C89 C90 106.8(9) . . ?
H89A C89 H89B 108.6 . . ?
C90 C89 H89A 110.4 . . ?
C90 C89 H89B 110.4 . . ?
C89 C90 H90A 110.9 . . ?
C89 C90 H90B 110.9 . . ?
H90A C90 H90B 108.9 . . ?
C91 C90 C89 104.2(10) . . ?
C91 C90 H90A 110.9 . . ?
C91 C90 H90B 110.9 . . ?
C90 C91 H91A 110.3 . . ?
C90 C91 H91B 110.3 . . ?
H91A C91 H91B 108.6 . . ?
C92 C91 C90 106.9(10) . . ?
C92 C91 H91A 110.3 . . ?
C92 C91 H91B 110.3 . . ?
O33 C92 C91 107.0(10) . . ?
O33 C92 H92A 110.3 . . ?
O33 C92 H92B 110.3 . . ?
C91 C92 H92A 110.3 . . ?
C91 C92 H92B 110.3 . . ?
H92A C92 H92B 108.6 . . ?
O34 C93 H93A 111.1 . . ?
O34 C93 H93B 111.1 . . ?
O34 C93 C94 103.4(8) . . ?
H93A C93 H93B 109.0 . . ?
C94 C93 H93A 111.1 . . ?
C94 C93 H93B 111.1 . . ?
C93 C94 H94A 111.1 . . ?
C93 C94 H94B 111.1 . . ?
H94A C94 H94B 109.0 . . ?
C95 C94 C93 103.4(9) . . ?
C95 C94 H94A 111.1 . . ?
C95 C94 H94B 111.1 . . ?
C94 C95 H95A 111.3 . . ?
C94 C95 H95B 111.3 . . ?
C94 C95 C96 102.1(8) . . ?
H95A C95 H95B 109.2 . . ?
C96 C95 H95A 111.3 . . ?
C96 C95 H95B 111.3 . . ?
O34 C96 C95 106.8(8) . . ?
O34 C96 H96A 110.4 . . ?
O34 C96 H96B 110.4 . . ?
C95 C96 H96A 110.4 . . ?
C95 C96 H96B 110.4 . . ?
H96A C96 H96B 108.6 . . ?
O35 C97 H97A 110.7 . . ?
O35 C97 H97B 110.7 . . ?
O35 C97 C98 105.0(10) . . ?
H97A C97 H97B 108.8 . . ?
C98 C97 H97A 110.7 . . ?
C98 C97 H97B 110.7 . . ?
C97 C98 H98A 111.2 . . ?
C97 C98 H98B 111.2 . . ?
H98A C98 H98B 109.1 . . ?
C99 C98 C97 102.7(11) . . ?
C99 C98 H98A 111.2 . . ?
C99 C98 H98B 111.2 . . ?
C98 C99 H99A 111.0 . . ?
C98 C99 H99B 111.0 . . ?
H99A C99 H99B 109.0 . . ?
C100 C99 C98 103.8(10) . . ?
C100 C99 H99A 111.0 . . ?
C100 C99 H99B 111.0 . . ?
O35 C100 C99 110.0(11) . . ?
O35 C100 H10D 109.7 . . ?
O35 C100 H10E 109.7 . . ?
C99 C100 H10D 109.7 . . ?
C99 C100 H10E 109.7 . . ?
H10D C100 H10E 108.2 . . ?
O36 C101 H10F 111.1 . . ?
O36 C101 H10G 111.1 . . ?
O36 C101 C102 103.4(9) . . ?
H10F C101 H10G 109.1 . . ?
C102 C101 H10F 111.1 . . ?
C102 C101 H10G 111.1 . . ?
C101 C102 H10H 111.1 . . ?
C101 C102 H10I 111.1 . . ?
H10H C102 H10I 109.0 . . ?
C103 C102 C101 103.5(9) . . ?
C103 C102 H10H 111.1 . . ?
C103 C102 H10I 111.1 . . ?
C102 C103 H10J 110.9 . . ?
C102 C103 H10K 110.9 . . ?
H10J C103 H10K 108.9 . . ?
C104 C103 C102 104.5(9) . . ?
C104 C103 H10J 110.9 . . ?
C104 C103 H10K 110.9 . . ?
O36 C104 C103 108.4(10) . . ?
O36 C104 H10L 110.0 . . ?
O36 C104 H10M 110.0 . . ?
C103 C104 H10L 110.0 . . ?
C103 C104 H10M 110.0 . . ?
H10L C104 H10M 108.4 . . ?

loop_
_geom_bond_atom_site_label_1
_geom_bond_atom_site_label_2
_geom_bond_distance
_geom_bond_site_symmetry_2
_geom_bond_publ_flag
U1 K1 3.8308(14) . ?
U1 O1 2.274(4) . ?
U1 N1 2.210(4) . ?
U1 N2 2.415(5) . ?
U1 N3 2.429(5) . ?
U2 K1 3.7340(14) . ?
U2 Si8 3.457(2) . ?
U2 Si9 3.420(2) . ?
U2 O21 2.253(4) . ?
U2 N1 1.995(4) . ?
U2 N4 2.398(6) . ?
U2 N5 2.374(5) . ?
K1 Si1 3.489(2) . ?
K1 Si2 3.516(2) . ?
K1 O1 2.928(4) . ?
K1 O4 2.721(5) . ?
K1 O21 2.947(5) . ?
K1 O23 2.970(6) . ?
K1 O26 2.961(13) . ?
K1 N1 2.864(5) . ?
Si1 O1 1.582(4) . ?
Si1 O2 1.625(5) . ?
Si1 O3 1.626(5) . ?
Si1 O4 1.648(5) . ?
Si2 O21 1.555(4) . ?
Si2 O22 1.597(6) . ?
Si2 O23 1.690(6) . ?
Si2 O24 1.628(6) . ?
Si2 O25 1.690(12) . ?
Si2 O26 1.655(11) . ?
Si2 O27 1.593(11) . ?
Si3 N2 1.707(7) . ?
Si3 C51 1.864(10) . ?
Si3 C52 1.886(8) . ?
Si3 C53 1.892(8) . ?
Si4 N2 1.705(7) . ?
Si4 C54 1.852(10) . ?
Si4 C55 1.890(7) . ?
Si4 C56 1.888(8) . ?
Si5 N3 1.696(5) . ?
Si5 C57 1.872(8) . ?
Si5 C58 1.877(8) . ?
Si5 C59 1.898(8) . ?
Si6 N3 1.709(5) . ?
Si6 C60 1.880(7) . ?
Si6 C61 1.876(7) . ?
Si6 C62 1.885(7) . ?
Si7 N4 1.700(6) . ?
Si7 C63 1.882(8) . ?
Si7 C64 1.864(9) . ?
Si7 C65 1.893(8) . ?
Si8 N4 1.715(6) . ?
Si8 C66 1.878(9) . ?
Si8 C67 1.858(9) . ?
Si8 C68 1.901(8) . ?
Si9 N5 1.707(5) . ?
Si9 C69 1.863(8) . ?
Si9 C70 1.893(10) . ?
Si9 C71 1.856(10) . ?
Si10 N5 1.719(6) . ?
Si10 C72 1.871(7) . ?
Si10 C73 1.866(9) . ?
Si10 C74 1.885(8) . ?
O2 C1 1.450(8) . ?
O3 C5 1.423(9) . ?
O4 C9 1.509(13) . ?
O4 C13 1.449(14) . ?
O22 C21 1.424(9) . ?
O23 C25 1.445(10) . ?
O24 C29 1.448(9) . ?
O25 C41 1.441(15) . ?
O26 C33 1.437(14) . ?
O27 C37 1.442(15) . ?
C1 C2 1.511(12) . ?
C1 C3 1.496(10) . ?
C1 C4 1.513(12) . ?
C2 H2A 0.9800 . ?
C2 H2B 0.9800 . ?
C2 H2C 0.9800 . ?
C3 H3A 0.9800 . ?
C3 H3B 0.9800 . ?
C3 H3C 0.9800 . ?
C4 H4A 0.9800 . ?
C4 H4B 0.9800 . ?
C4 H4C 0.9800 . ?
C5 C6 1.510(10) . ?
C5 C7 1.530(12) . ?
C5 C8 1.521(11) . ?
C6 H6A 0.9800 . ?
C6 H6B 0.9800 . ?
C6 H6C 0.9800 . ?
C7 H7A 0.9800 . ?
C7 H7B 0.9800 . ?
C7 H7C 0.9800 . ?
C8 H8A 0.9800 . ?
C8 H8B 0.9800 . ?
C8 H8C 0.9800 . ?
C9 C10 1.523(13) . ?
C9 C11 1.518(13) . ?
C9 C12 1.532(13) . ?
C10 H10A 0.9800 . ?
C10 H10B 0.9800 . ?
C10 H10C 0.9800 . ?
C11 H11A 0.9800 . ?
C11 H11B 0.9800 . ?
C11 H11C 0.9800 . ?
C12 H12A 0.9800 . ?
C12 H12B 0.9800 . ?
C12 H12C 0.9800 . ?
C13 C14 1.503(14) . ?
C13 C15 1.498(15) . ?
C13 C16 1.522(14) . ?
C14 H14A 0.9800 . ?
C14 H14B 0.9800 . ?
C14 H14C 0.9800 . ?
C15 H15A 0.9800 . ?
C15 H15B 0.9800 . ?
C15 H15C 0.9800 . ?
C16 H16A 0.9800 . ?
C16 H16B 0.9800 . ?
C16 H16C 0.9800 . ?
C21 C22 1.511(10) . ?
C21 C23 1.507(10) . ?
C21 C24 1.512(11) . ?
C22 H22A 0.9800 . ?
C22 H22B 0.9800 . ?
C22 H22C 0.9800 . ?
C23 H23A 0.9800 . ?
C23 H23B 0.9800 . ?
C23 H23C 0.9800 . ?
C24 H24A 0.9800 . ?
C24 H24B 0.9800 . ?
C24 H24C 0.9800 . ?
C25 C26 1.505(11) . ?
C25 C27 1.536(11) . ?
C25 C28 1.497(11) . ?
C26 H26A 0.9800 . ?
C26 H26B 0.9800 . ?
C26 H26C 0.9800 . ?
C27 H27A 0.9800 . ?
C27 H27B 0.9800 . ?
C27 H27C 0.9800 . ?
C28 H28A 0.9800 . ?
C28 H28B 0.9800 . ?
C28 H28C 0.9800 . ?
C29 C30 1.533(11) . ?
C29 C31 1.503(11) . ?
C29 C32 1.517(10) . ?
C30 H30A 0.9800 . ?
C30 H30B 0.9800 . ?
C30 H30C 0.9800 . ?
C31 H31A 0.9800 . ?
C31 H31B 0.9800 . ?
C31 H31C 0.9800 . ?
C32 H32A 0.9800 . ?
C32 H32B 0.9800 . ?
C32 H32C 0.9800 . ?
C33 C34 1.508(14) . ?
C33 C35 1.510(14) . ?
C33 C36 1.514(14) . ?
C34 H34A 0.9800 . ?
C34 H34B 0.9800 . ?
C34 H34C 0.9800 . ?
C35 H35A 0.9800 . ?
C35 H35B 0.9800 . ?
C35 H35C 0.9800 . ?
C36 H36A 0.9800 . ?
C36 H36B 0.9800 . ?
C36 H36C 0.9800 . ?
C37 C38 1.496(14) . ?
C37 C39 1.501(14) . ?
C37 C40 1.509(14) . ?
C38 H38A 0.9800 . ?
C38 H38B 0.9800 . ?
C38 H38C 0.9800 . ?
C39 H39A 0.9800 . ?
C39 H39B 0.9800 . ?
C39 H39C 0.9800 . ?
C40 H40A 0.9800 . ?
C40 H40B 0.9800 . ?
C40 H40C 0.9800 . ?
C41 C42 1.519(15) . ?
C41 C43 1.512(15) . ?
C41 C44 1.508(15) . ?
C42 H42A 0.9800 . ?
C42 H42B 0.9800 . ?
C42 H42C 0.9800 . ?
C43 H43A 0.9800 . ?
C43 H43B 0.9800 . ?
C43 H43C 0.9800 . ?
C44 H44A 0.9800 . ?
C44 H44B 0.9800 . ?
C44 H44C 0.9800 . ?
C51 H51A 0.9800 . ?
C51 H51B 0.9800 . ?
C51 H51C 0.9800 . ?
C52 H52A 0.9800 . ?
C52 H52B 0.9800 . ?
C52 H52C 0.9800 . ?
C53 H53A 0.9800 . ?
C53 H53B 0.9800 . ?
C53 H53C 0.9800 . ?
C54 H54A 0.9800 . ?
C54 H54B 0.9800 . ?
C54 H54C 0.9800 . ?
C55 H55A 0.9800 . ?
C55 H55B 0.9800 . ?
C55 H55C 0.9800 . ?
C56 H56A 0.9800 . ?
C56 H56B 0.9800 . ?
C56 H56C 0.9800 . ?
C57 H57A 0.9800 . ?
C57 H57B 0.9800 . ?
C57 H57C 0.9800 . ?
C58 H58A 0.9800 . ?
C58 H58B 0.9800 . ?
C58 H58C 0.9800 . ?
C59 H59A 0.9800 . ?
C59 H59B 0.9800 . ?
C59 H59C 0.9800 . ?
C60 H60A 0.9800 . ?
C60 H60B 0.9800 . ?
C60 H60C 0.9800 . ?
C61 H61A 0.9800 . ?
C61 H61B 0.9800 . ?
C61 H61C 0.9800 . ?
C62 H62A 0.9800 . ?
C62 H62B 0.9800 . ?
C62 H62C 0.9800 . ?
C63 H63A 0.9800 . ?
C63 H63B 0.9800 . ?
C63 H63C 0.9800 . ?
C64 H64A 0.9800 . ?
C64 H64B 0.9800 . ?
C64 H64C 0.9800 . ?
C65 H65A 0.9800 . ?
C65 H65B 0.9800 . ?
C65 H65C 0.9800 . ?
C66 H66A 0.9800 . ?
C66 H66B 0.9800 . ?
C66 H66C 0.9800 . ?
C67 H67A 0.9800 . ?
C67 H67B 0.9800 . ?
C67 H67C 0.9800 . ?
C68 H68A 0.9800 . ?
C68 H68B 0.9800 . ?
C68 H68C 0.9800 . ?
C69 H69A 0.9800 . ?
C69 H69B 0.9800 . ?
C69 H69C 0.9800 . ?
C70 H70A 0.9800 . ?
C70 H70B 0.9800 . ?
C70 H70C 0.9800 . ?
C71 H71A 0.9800 . ?
C71 H71B 0.9800 . ?
C71 H71C 0.9800 . ?
C72 H72A 0.9800 . ?
C72 H72C 0.9800 . ?
C72 H72B 0.9800 . ?
C73 H73A 0.9800 . ?
C73 H73B 0.9800 . ?
C73 H73C 0.9800 . ?
C74 H74A 0.9800 . ?
C74 H74B 0.9800 . ?
C74 H74C 0.9800 . ?
K2 O31 2.714(7) . ?
K2 O32 2.711(8) . ?
K2 O33 2.684(7) . ?
K2 O34 2.718(7) . ?
K2 O35 2.722(9) . ?
K2 O36 2.638(7) . ?
O31 C81 1.410(10) . ?
O31 C84 1.406(13) . ?
O32 C85 1.402(11) . ?
O32 C88 1.416(11) . ?
O33 C89 1.416(11) . ?
O33 C92 1.391(10) . ?
O34 C93 1.431(10) . ?
O34 C96 1.428(10) . ?
O35 C97 1.418(12) . ?
O35 C100 1.405(12) . ?
O36 C101 1.382(10) . ?
O36 C104 1.380(11) . ?
C81 H81A 0.9900 . ?
C81 H81B 0.9900 . ?
C81 C82 1.514(12) . ?
C82 H82A 0.9900 . ?
C82 H82B 0.9900 . ?
C82 C83 1.456(14) . ?
C83 H83A 0.9900 . ?
C83 H83B 0.9900 . ?
C83 C84 1.442(13) . ?
C84 H84A 0.9900 . ?
C84 H84B 0.9900 . ?
C85 H85A 0.9900 . ?
C85 H85B 0.9900 . ?
C85 C86 1.519(14) . ?
C86 H86A 0.9900 . ?
C86 H86B 0.9900 . ?
C86 C87 1.501(14) . ?
C87 H87A 0.9900 . ?
C87 H87B 0.9900 . ?
C87 C88 1.479(13) . ?
C88 H88A 0.9900 . ?
C88 H88B 0.9900 . ?
C89 H89A 0.9900 . ?
C89 H89B 0.9900 . ?
C89 C90 1.489(12) . ?
C90 H90A 0.9900 . ?
C90 H90B 0.9900 . ?
C90 C91 1.464(13) . ?
C91 H91A 0.9900 . ?
C91 H91B 0.9900 . ?
C91 C92 1.440(13) . ?
C92 H92A 0.9900 . ?
C92 H92B 0.9900 . ?
C93 H93A 0.9900 . ?
C93 H93B 0.9900 . ?
C93 C94 1.505(11) . ?
C94 H94A 0.9900 . ?
C94 H94B 0.9900 . ?
C94 C95 1.490(12) . ?
C95 H95A 0.9900 . ?
C95 H95B 0.9900 . ?
C95 C96 1.522(11) . ?
C96 H96A 0.9900 . ?
C96 H96B 0.9900 . ?
C97 H97A 0.9900 . ?
C97 H97B 0.9900 . ?
C97 C98 1.494(13) . ?
C98 H98A 0.9900 . ?
C98 H98B 0.9900 . ?
C98 C99 1.487(13) . ?
C99 H99A 0.9900 . ?
C99 H99B 0.9900 . ?
C99 C100 1.474(13) . ?
C100 H10D 0.9900 . ?
C100 H10E 0.9900 . ?
C101 H10F 0.9900 . ?
C101 H10G 0.9900 . ?
C101 C102 1.537(12) . ?
C102 H10H 0.9900 . ?
C102 H10I 0.9900 . ?
C102 C103 1.488(13) . ?
C103 H10J 0.9900 . ?
C103 H10K 0.9900 . ?
C103 C104 1.474(13) . ?
C104 H10L 0.9900 . ?
C104 H10M 0.9900 . ?

loop_
_geom_torsion_atom_site_label_1
_geom_torsion_atom_site_label_2
_geom_torsion_atom_site_label_3
_geom_torsion_atom_site_label_4
_geom_torsion
_geom_torsion_site_symmetry_1
_geom_torsion_site_symmetry_2
_geom_torsion_site_symmetry_3
_geom_torsion_site_symmetry_4
_geom_torsion_publ_flag
U2 Si8 N4 Si7 174.2(6) . . . . ?
U2 Si9 N5 Si10 179.0(7) . . . . ?
K1 Si1 O1 U1 144.0(10) . . . . ?
K1 Si1 O2 C1 -158.2(6) . . . . ?
K1 Si1 O3 C5 22.5(7) . . . . ?
K1 Si1 O4 C9 168.0(10) . . . . ?
K1 Si1 O4 C13 -153.4(13) . . . . ?
K1 Si2 O21 U2 -115.1(10) . . . . ?
K1 Si2 O22 C21 -23.9(10) . . . . ?
K1 Si2 O23 C25 -166.0(9) . . . . ?
K1 Si2 O24 C29 165.1(6) . . . . ?
K1 Si2 O25 C41 -164.2(16) . . . . ?
K1 Si2 O26 C33 173(2) . . . . ?
K1 Si2 O27 C37 22(2) . . . . ?
K1 O4 C9 C10 159.9(9) . . . . ?
K1 O4 C9 C11 -80.6(10) . . . . ?
K1 O4 C9 C12 36.8(13) . . . . ?
K1 O4 C13 C14 159.2(9) . . . . ?
K1 O4 C13 C15 -76.7(12) . . . . ?
K1 O4 C13 C16 43.5(12) . . . . ?
K1 O23 C25 C26 -106.6(9) . . . . ?
K1 O23 C25 C27 10.8(11) . . . . ?
K1 O23 C25 C28 130.1(8) . . . . ?
K1 O26 C33 C34 1(2) . . . . ?
K1 O26 C33 C35 -118.6(16) . . . . ?
K1 O26 C33 C36 119.4(16) . . . . ?
Si1 O2 C1 C2 159.2(6) . . . . ?
Si1 O2 C1 C3 40.1(10) . . . . ?
Si1 O2 C1 C4 -81.4(8) . . . . ?
Si1 O3 C5 C6 -161.0(6) . . . . ?
Si1 O3 C5 C7 81.7(8) . . . . ?
Si1 O3 C5 C8 -38.3(10) . . . . ?
Si1 O4 C9 C10 -5.2(15) . . . . ?
Si1 O4 C9 C11 114.4(9) . . . . ?
Si1 O4 C9 C12 -128.3(9) . . . . ?
Si1 O4 C13 C14 -50.5(16) . . . . ?
Si1 O4 C13 C15 73.7(16) . . . . ?
Si1 O4 C13 C16 -166.1(12) . . . . ?
Si2 O22 C21 C22 26.3(13) . . . . ?
Si2 O22 C21 C23 146.7(8) . . . . ?
Si2 O22 C21 C24 -95.3(10) . . . . ?
Si2 O23 C25 C26 54.3(11) . . . . ?
Si2 O23 C25 C27 171.7(7) . . . . ?
Si2 O23 C25 C28 -69.0(11) . . . . ?
Si2 O24 C29 C30 74.4(11) . . . . ?
Si2 O24 C29 C31 -48.2(11) . . . . ?
Si2 O24 C29 C32 -168.8(7) . . . . ?
Si2 O25 C41 C42 -78(3) . . . . ?
Si2 O25 C41 C43 163.0(19) . . . . ?
Si2 O25 C41 C44 45(3) . . . . ?
Si2 O26 C33 C34 -170.0(17) . . . . ?
Si2 O26 C33 C35 71(2) . . . . ?
Si2 O26 C33 C36 -51(2) . . . . ?
Si2 O27 C37 C38 -48(2) . . . . ?
Si2 O27 C37 C39 -169.1(16) . . . . ?
Si2 O27 C37 C40 75(2) . . . . ?
O1 Si1 O2 C1 -90.3(7) . . . . ?
O1 Si1 O3 C5 -41.7(7) . . . . ?
O1 Si1 O4 K1 10.6(3) . . . . ?
O1 Si1 O4 C9 178.7(9) . . . . ?
O1 Si1 O4 C13 -142.8(12) . . . . ?
O2 Si1 O1 U1 16.7(11) . . . . ?
O2 Si1 O1 K1 -127.3(2) . . . . ?
O2 Si1 O3 C5 -170.3(7) . . . . ?
O2 Si1 O4 K1 134.9(3) . . . . ?
O2 Si1 O4 C9 -57.1(9) . . . . ?
O2 Si1 O4 C13 -18.5(13) . . . . ?
O3 Si1 O1 U1 -105.3(10) . . . . ?
O3 Si1 O1 K1 110.7(2) . . . . ?
O3 Si1 O2 C1 37.4(7) . . . . ?
O3 Si1 O4 K1 -113.4(3) . . . . ?
O3 Si1 O4 C9 54.7(9) . . . . ?
O3 Si1 O4 C13 93.2(12) . . . . ?
O4 Si1 O1 U1 134.3(10) . . . . ?
O4 Si1 O1 K1 -9.7(3) . . . . ?
O4 Si1 O2 C1 153.0(7) . . . . ?
O4 Si1 O3 C5 76.2(7) . . . . ?
O21 Si2 O22 C21 34.0(11) . . . . ?
O21 Si2 O23 K1 -35.9(3) . . . . ?
O21 Si2 O23 C25 158.1(8) . . . . ?
O21 Si2 O24 C29 104.6(8) . . . . ?
O21 Si2 O25 C41 -112(2) . . . . ?
O21 Si2 O26 K1 43.1(5) . . . . ?
O21 Si2 O26 C33 -143.9(19) . . . . ?
O21 Si2 O27 C37 -44(2) . . . . ?
O22 Si2 O21 U2 160.3(8) . . . . ?
O22 Si2 O21 K1 -84.6(4) . . . . ?
O22 Si2 O23 K1 93.5(3) . . . . ?
O22 Si2 O23 C25 -72.5(9) . . . . ?
O22 Si2 O24 C29 -30.1(9) . . . . ?
O23 Si2 O21 U2 -78.6(9) . . . . ?
O23 Si2 O21 K1 36.5(3) . . . . ?
O23 Si2 O22 C21 -83.6(10) . . . . ?
O23 Si2 O24 C29 -145.4(8) . . . . ?
O24 Si2 O21 U2 33.4(10) . . . . ?
O24 Si2 O21 K1 148.5(3) . . . . ?
O24 Si2 O22 C21 163.8(9) . . . . ?
O24 Si2 O23 K1 -153.2(3) . . . . ?
O24 Si2 O23 C25 40.8(9) . . . . ?
O25 Si2 O21 U2 98.8(11) . . . . ?
O25 Si2 O21 K1 -146.1(6) . . . . ?
O25 Si2 O26 K1 149.5(7) . . . . ?
O25 Si2 O26 C33 -38(2) . . . . ?
O25 Si2 O27 C37 -169.6(18) . . . . ?
O26 Si2 O21 U2 -158.8(10) . . . . ?
O26 Si2 O21 K1 -43.7(6) . . . . ?
O26 Si2 O25 C41 149(2) . . . . ?
O26 Si2 O27 C37 84.9(18) . . . . ?
O27 Si2 O21 U2 -24.6(15) . . . . ?
O27 Si2 O21 K1 90.4(10) . . . . ?
O27 Si2 O25 C41 34(2) . . . . ?
O27 Si2 O26 K1 -106.0(7) . . . . ?
O27 Si2 O26 C33 67(2) . . . . ?
C51 Si3 N2 U1 4.7(4) . . . . ?
C51 Si3 N2 Si4 -179.5(4) . . . . ?
C52 Si3 N2 U1 -114.0(4) . . . . ?
C52 Si3 N2 Si4 61.9(6) . . . . ?
C53 Si3 N2 U1 124.6(4) . . . . ?
C53 Si3 N2 Si4 -59.6(5) . . . . ?
C54 Si4 N2 U1 -27.2(4) . . . . ?
C54 Si4 N2 Si3 157.3(4) . . . . ?
C55 Si4 N2 U1 94.2(4) . . . . ?
C55 Si4 N2 Si3 -81.3(5) . . . . ?
C56 Si4 N2 U1 -145.5(4) . . . . ?
C56 Si4 N2 Si3 39.1(5) . . . . ?
C57 Si5 N3 U1 11.5(4) . . . . ?
C57 Si5 N3 Si6 -174.8(4) . . . . ?
C58 Si5 N3 U1 130.7(4) . . . . ?
C58 Si5 N3 Si6 -55.5(5) . . . . ?
C59 Si5 N3 U1 -107.9(4) . . . . ?
C59 Si5 N3 Si6 65.8(5) . . . . ?
C60 Si6 N3 U1 -163.8(3) . . . . ?
C60 Si6 N3 Si5 22.3(5) . . . . ?
C61 Si6 N3 U1 -44.1(4) . . . . ?
C61 Si6 N3 Si5 142.1(4) . . . . ?
C62 Si6 N3 U1 75.7(4) . . . . ?
C62 Si6 N3 Si5 -98.1(4) . . . . ?
C63 Si7 N4 U2 -23.4(5) . . . . ?
C63 Si7 N4 Si8 163.0(4) . . . . ?
C64 Si7 N4 U2 -143.7(4) . . . . ?
C64 Si7 N4 Si8 42.7(5) . . . . ?
C65 Si7 N4 U2 96.6(4) . . . . ?
C65 Si7 N4 Si8 -77.1(5) . . . . ?
C66 Si8 N4 U2 125.9(4) . . . . ?
C66 Si8 N4 Si7 -59.9(5) . . . . ?
C67 Si8 N4 U2 6.3(4) . . . . ?
C67 Si8 N4 Si7 -179.5(4) . . . . ?
C68 Si8 N4 U2 -111.8(4) . . . . ?
C68 Si8 N4 Si7 62.4(6) . . . . ?
C69 Si9 N5 U2 6.6(5) . . . . ?
C69 Si9 N5 Si10 -174.4(5) . . . . ?
C70 Si9 N5 U2 120.8(5) . . . . ?
C70 Si9 N5 Si10 -60.1(7) . . . . ?
C71 Si9 N5 U2 -113.1(4) . . . . ?
C71 Si9 N5 Si10 65.9(6) . . . . ?
C72 Si10 N5 U2 -44.6(5) . . . . ?
C72 Si10 N5 Si9 136.5(5) . . . . ?
C73 Si10 N5 U2 74.9(5) . . . . ?
C73 Si10 N5 Si9 -104.0(5) . . . . ?
C74 Si10 N5 U2 -163.2(4) . . . . ?
C74 Si10 N5 Si9 17.9(7) . . . . ?
K2 O31 C81 C82 170.3(7) . . . . ?
K2 O31 C84 C83 -162.7(12) . . . . ?
K2 O32 C85 C86 -160.8(8) . . . . ?
K2 O32 C88 C87 139.6(10) . . . . ?
K2 O33 C89 C90 155.7(8) . . . . ?
K2 O33 C92 C91 -140.1(10) . . . . ?
K2 O34 C93 C94 -136.1(7) . . . . ?
K2 O34 C96 C95 155.1(6) . . . . ?
K2 O35 C97 C98 178.2(7) . . . . ?
K2 O35 C100 C99 -166.4(10) . . . . ?
K2 O36 C101 C102 134.1(9) . . . . ?
K2 O36 C104 C103 -142.7(8) . . . . ?
O31 C81 C82 C83 -2.6(13) . . . . ?
O32 C85 C86 C87 21.1(16) . . . . ?
O33 C89 C90 C91 -11.5(16) . . . . ?
O34 C93 C94 C95 -37.8(11) . . . . ?
O35 C97 C98 C99 -36.2(14) . . . . ?
O36 C101 C102 C103 29.4(13) . . . . ?
C81 O31 C84 C83 16(2) . . . . ?
C81 C82 C83 C84 11.7(18) . . . . ?
C82 C83 C84 O31 -17(2) . . . . ?
C84 O31 C81 C82 -7.8(14) . . . . ?
C85 O32 C88 C87 -16.9(17) . . . . ?
C85 C86 C87 C88 -30.0(16) . . . . ?
C86 C87 C88 O32 28.7(16) . . . . ?
C88 O32 C85 C86 -2.8(17) . . . . ?
C89 O33 C92 C91 14.9(16) . . . . ?
C89 C90 C91 C92 20.4(18) . . . . ?
C90 C91 C92 O33 -22.2(18) . . . . ?
C92 O33 C89 C90 -1.9(15) . . . . ?
C93 O34 C96 C95 -3.4(11) . . . . ?
C93 C94 C95 C96 35.0(10) . . . . ?
C94 C95 C96 O34 -20.2(11) . . . . ?
C96 O34 C93 C94 25.4(11) . . . . ?
C97 O35 C100 C99 -21.0(18) . . . . ?
C97 C98 C99 C100 22.5(16) . . . . ?
C98 C99 C100 O35 -1.8(19) . . . . ?
C100 O35 C97 C98 35.4(15) . . . . ?
C101 O36 C104 C103 26.8(15) . . . . ?
C101 C102 C103 C104 -13.8(14) . . . . ?
C102 C103 C104 O36 -6.3(16) . . . . ?
C104 O36 C101 C102 -34.9(13) . . . . ?

loop_
_exptl_oxdiff_crystal_face_indexfrac_h
_exptl_oxdiff_crystal_face_indexfrac_k
_exptl_oxdiff_crystal_face_indexfrac_l
_exptl_oxdiff_crystal_face_x
_exptl_oxdiff_crystal_face_y
_exptl_oxdiff_crystal_face_z
-1.0007 -0.0002 -0.0006 -0.0243 0.0336 -0.0624
1.0007 0.0002 0.0006 0.0243 -0.0336 0.0624
0.0009 -1.9995 0.9998 -0.0710 0.1204 0.0945
2.0005 1.9999 -0.9985 0.1196 -0.1876 0.0304
-2.0005 -1.9999 0.9985 -0.1196 0.1876 -0.0304
-2.0023 1.9991 -1.0011 0.0223 -0.0532 -0.2193
0.9998 1.9997 -0.9991 0.0953 -0.1540 -0.0321
-0.9998 -1.9997 0.9991 -0.0953 0.1540 0.0321
-2.0035 0.0010 -1.0013 -0.0864 0.0254 -0.1347
0.0032 1.9968 1.0002 0.1465 -0.0369 -0.0747
1.0033 0.9979 1.0008 0.1165 -0.0312 0.0300
-0.0032 -1.9968 -1.0002 -0.1465 0.0369 0.0747
1.0028 -0.0012 1.0007 0.0621 0.0082 0.0723
1.0054 0.9965 2.0008 0.1542 0.0106 0.0400
-1.0048 0.0026 -2.0007 -0.0999 -0.0499 -0.0822
1.0048 -0.0026 2.0007 0.0999 0.0499 0.0822
0.0021 -0.0014 1.0000 0.0378 0.0417 0.0099
-0.0021 0.0014 -1.0000 -0.0378 -0.0417 -0.0099
1.9994 0.0018 -0.9987 0.0109 -0.1089 0.1149
9.5254 4.6350 -10.7996 0.0753 -0.9532 0.2928
-11.4979 -1.2285 -8.3138 -0.6602 0.0873 -0.7460
-1.7741 -10.8064 -8.6189 -0.9566 0.1251 0.2633
-10.9799 -0.3485 10.3668 0.1062 0.8153 -0.5693
5.8376 0.6824 -15.9290 -0.4231 -0.8880 0.1803
9.6357 -7.0036 6.8698 0.1127 0.2389 0.9645
-5.4766 -0.9268 16.1130 0.4255 0.8931 -0.1456
